data_4305909
loop_
_publ_author_name
'Olga A. Gerasko'
'Ekaterina A. Mainicheva'
'Marina I. Naumova'
'Marco Neumaier'
'Manfred M. Kappes'
'Sergey Lebedkin'
'Dieter Fenske'
'Vladimir P. Fedin'

_publ_contact_author_address
;Nikolaev Institute of Inorganic Chemistry,
SB Russian Academy of Sciences,
Akad. Lavrentiev prospekt 3,
Novosibirsk 90,
630090 Russia
;
_publ_contact_author_email cluster@che.nsk.su
_publ_contact_author_fax 7(383)3309489
_publ_contact_author_name 'Prof. Vladimir P. Fedin'
_publ_contact_author_phone 7(383)3309490
_publ_section_title
;
Sandwich-Type Tetranuclear Lanthanide Complexes with Cucurbit[6]uril: From
Molecular Compounds to Coordination Polymers
;
_journal_name_full 'Inorganic Chemistry'
_journal_page_first 8869
_journal_page_last 8880
_journal_paper_doi 10.1021/ic8008317
_journal_volume 47
_journal_year 2008
_chemical_formula_sum 'C132 H207 Ag3 N80 O101 Pr4'
_chemical_formula_weight 5418.03
_space_group_IT_number 14
_symmetry_cell_setting monoclinic
_symmetry_Int_Tables_number 14
_symmetry_space_group_name_Hall '-P 2ybc'
_symmetry_space_group_name_H-M 'P 1 21/c 1'
_atom_sites_solution_hydrogens geom
_atom_sites_solution_primary direct
_atom_sites_solution_secondary difmap
_audit_creation_method SHELXL-97
_cell_angle_alpha 90.00
_cell_angle_beta 111.53(3)
_cell_angle_gamma 90.00
_cell_formula_units_Z 4
_cell_length_a 33.550(7)
_cell_length_b 22.231(4)
_cell_length_c 29.254(6)
_cell_measurement_reflns_used 20421
_cell_measurement_temperature 150(2)
_cell_measurement_theta_max 24.31
_cell_measurement_theta_min 2.15
_cell_volume 20297(8)
_computing_cell_refinement 'stoe x-area'
_computing_data_collection 'stoe x-area'
_computing_data_reduction 'stoe x-area'
_computing_molecular_graphics 'SHELXTL (Bruker, 2004)'
_computing_publication_material 'SHELXTL (Bruker, 2004)'
_computing_structure_refinement 'SHELXTL (Bruker, 2004)'
_computing_structure_solution 'SHELXTL (Bruker, 2004)'
_diffrn_ambient_temperature 150(2)
_diffrn_detector_area_resol_mean 6.67
_diffrn_measured_fraction_theta_full 0.940
_diffrn_measured_fraction_theta_max 0.944
_diffrn_measurement_device_type 'STOE IPDS II'
_diffrn_measurement_method rotation
_diffrn_radiation_monochromator graphite
_diffrn_radiation_probe x-ray
_diffrn_radiation_type MoK\a
_diffrn_radiation_wavelength 0.71073
_diffrn_reflns_av_R_equivalents 0.0337
_diffrn_reflns_av_sigmaI/netI 0.0360
_diffrn_reflns_limit_h_max 38
_diffrn_reflns_limit_h_min -40
_diffrn_reflns_limit_k_max 27
_diffrn_reflns_limit_k_min -21
_diffrn_reflns_limit_l_max 35
_diffrn_reflns_limit_l_min -34
_diffrn_reflns_number 72754
_diffrn_reflns_theta_full 25.00
_diffrn_reflns_theta_max 25.68
_diffrn_reflns_theta_min 1.40
_diffrn_source 'fine-focus sealed tube'
_diffrn_standards_decay_% 0
_diffrn_standards_number 0
_exptl_absorpt_coefficient_mu 1.348
_exptl_absorpt_correction_T_max 0.7293
_exptl_absorpt_correction_T_min 0.6284
_exptl_absorpt_correction_type multi-scan
_exptl_absorpt_process_details 'SADABS (Bruker, 2004)'
_exptl_crystal_colour colorless
_exptl_crystal_density_diffrn 1.773
_exptl_crystal_density_method 'not measured'
_exptl_crystal_description prism
_exptl_crystal_F_000 10976
_exptl_crystal_size_max 0.38
_exptl_crystal_size_mid 0.34
_exptl_crystal_size_min 0.25
_refine_diff_density_max 1.193
_refine_diff_density_min -0.806
_refine_diff_density_rms 0.083
_refine_ls_extinction_coef 0
_refine_ls_extinction_method none
_refine_ls_goodness_of_fit_ref 1.394
_refine_ls_hydrogen_treatment constr
_refine_ls_matrix_type full
_refine_ls_number_parameters 2981
_refine_ls_number_reflns 32514
_refine_ls_number_restraints 2
_refine_ls_restrained_S_all 1.394
_refine_ls_R_factor_all 0.0703
_refine_ls_R_factor_gt 0.0490
_refine_ls_shift/su_max 0.009
_refine_ls_shift/su_mean 0.001
_refine_ls_structure_factor_coef Fsqd
_refine_ls_weighting_details 'calc w=1/[\s^2^(Fo^2^)+(0.0000P)^2^+25.5455P] where P=(Fo^2^+2Fc^2^)/3'
_refine_ls_weighting_scheme calc
_refine_ls_wR_factor_gt 0.0617
_refine_ls_wR_factor_ref 0.0653
_reflns_number_gt 25523
_reflns_number_total 32514
_reflns_threshold_expression >2\s(I)
_cod_data_source_file ic8008317_si_002_8.cif
_cod_data_source_block 8
_cod_original_cell_volume 20297(7)
_cod_original_sg_symbol_H-M 'P 21/c'
_cod_database_code 4305909

loop_
_symmetry_equiv_pos_as_xyz
'x, y, z'
'-x, y+1/2, -z+1/2'
'-x, -y, -z'
'x, -y-1/2, z-1/2'

loop_
_atom_site_label
_atom_site_type_symbol
_atom_site_fract_x
_atom_site_fract_y
_atom_site_fract_z
_atom_site_U_iso_or_equiv
_atom_site_adp_type
_atom_site_occupancy
_atom_site_symmetry_multiplicity
_atom_site_calc_flag
_atom_site_refinement_flags
_atom_site_disorder_assembly
_atom_site_disorder_group
Pr1 Pr 0.319945(7) 0.638524(10) 0.329094(8) 0.02083(5) Uani 1 1 d . . .
Pr2 Pr 0.277313(7) 0.804973(11) 0.292286(9) 0.02475(6) Uani 1 1 d . . .
Pr3 Pr 0.218619(7) 0.692938(12) 0.348014(8) 0.02390(5) Uani 1 1 d . . .
Pr4 Pr 0.221546(8) 0.670847(11) 0.213057(8) 0.02423(5) Uani 1 1 d . . .
Ag1 Ag 0.574852(16) 0.87357(3) 0.427106(17) 0.06212(14) Uani 1 1 d . . .
Ag2 Ag -0.047120(15) 0.51452(2) 0.196473(15) 0.04976(11) Uani 1 1 d . . .
Ag3 Ag 0.334111(16) 0.33980(2) 0.772465(17) 0.05607(12) Uani 1 1 d . . .
O11 O 0.37459(9) 0.61533(14) 0.29242(10) 0.0292(7) Uani 1 1 d . . .
O12 O 0.56004(10) 0.70801(15) 0.37366(12) 0.0394(9) Uani 1 1 d . . .
O21 O 0.37732(9) 0.60474(13) 0.40724(10) 0.0239(7) Uani 1 1 d . . .
O22 O 0.56804(10) 0.68822(15) 0.49324(11) 0.0353(8) Uani 1 1 d . . .
O31 O 0.34220(10) 0.72750(13) 0.44900(11) 0.0298(7) Uani 1 1 d . . .
O32 O 0.52849(11) 0.82375(15) 0.52347(12) 0.0417(9) Uani 1 1 d . . .
O41 O 0.30587(10) 0.86962(14) 0.36646(11) 0.0335(8) Uani 1 1 d . . .
O42 O 0.49040(10) 0.96888(15) 0.44255(12) 0.0385(8) Uani 1 1 d . . .
O51 O 0.30703(9) 0.88016(14) 0.25122(11) 0.0310(7) Uani 1 1 d . . .
O52 O 0.48983(10) 0.99115(15) 0.32640(12) 0.0382(8) Uani 1 1 d . . .
O61 O 0.33866(10) 0.75703(15) 0.21043(11) 0.0340(8) Uani 1 1 d . . .
O62 O 0.52458(10) 0.85369(15) 0.29409(11) 0.0330(8) Uani 1 1 d . . .
O71 O 0.15809(12) 0.73005(19) 0.37142(13) 0.0536(11) Uani 1 1 d . . .
O72 O -0.02647(12) 0.63415(16) 0.30745(11) 0.0414(9) Uani 1 1 d . . .
O81 O 0.19862(11) 0.59386(16) 0.37361(12) 0.0454(10) Uani 1 1 d . . .
O82 O 0.01512(11) 0.48411(16) 0.30398(11) 0.0390(8) Uani 1 1 d . . .
O91 O 0.21955(11) 0.51441(14) 0.26372(14) 0.0466(10) Uani 1 1 d . . .
O92 O 0.03365(12) 0.40854(16) 0.19443(11) 0.0408(9) Uani 1 1 d . . .
O101 O 0.19400(12) 0.58287(18) 0.15821(13) 0.0521(11) Uani 1 1 d . . .
O102 O 0.01147(11) 0.47439(15) 0.07888(11) 0.0353(8) Uani 1 1 d . . .
O111 O 0.15699(11) 0.72489(16) 0.15471(11) 0.0402(9) Uani 1 1 d . . .
O112 O -0.02448(12) 0.61700(16) 0.09104(11) 0.0412(9) Uani 1 1 d . . .
O121 O 0.13834(10) 0.79915(16) 0.26668(14) 0.0481(10) Uani 1 1 d . . .
O122 O -0.04599(11) 0.69819(16) 0.19942(10) 0.0375(8) Uani 1 1 d . . .
O131 O 0.31970(12) 0.38375(15) 0.84690(13) 0.0439(9) Uani 1 1 d . . .
O132 O 0.20738(12) 0.17005(17) 0.83794(16) 0.0636(13) Uani 1 1 d . . .
O141 O 0.40118(10) 0.31130(14) 0.84216(11) 0.0369(8) Uani 1 1 d . . .
O142 O 0.28781(10) 0.09106(15) 0.80462(11) 0.0356(8) Uani 1 1 d . . .
O151 O 0.38232(11) 0.30135(16) 0.72899(12) 0.0398(8) Uani 1 1 d . . .
O152 O 0.29106(12) 0.06589(17) 0.68809(13) 0.0503(10) Uani 1 1 d . . .
O161 O 0.29743(12) 0.36955(18) 0.62685(13) 0.0473(9) Uani 1 1 d . . .
O162 O 0.21159(12) 0.12459(16) 0.59621(11) 0.0426(9) Uani 1 1 d . . .
O171 O 0.21578(14) 0.44838(17) 0.63310(14) 0.0560(11) Uani 1 1 d . . .
O172 O 0.14357(11) 0.20879(15) 0.63848(11) 0.0376(8) Uani 1 1 d . . .
O181 O 0.22772(13) 0.45052(17) 0.74551(14) 0.0526(10) Uani 1 1 d . . .
O182 O 0.12343(11) 0.22752(16) 0.74954(14) 0.0454(9) Uani 1 1 d . . .
N11 N 0.43017(12) 0.64417(17) 0.26849(13) 0.0277(9) Uani 1 1 d . . .
N12 N 0.50233(12) 0.68543(18) 0.30267(13) 0.0317(9) Uani 1 1 d . . .
N13 N 0.44415(12) 0.58672(18) 0.33387(13) 0.0290(9) Uani 1 1 d . . .
N14 N 0.51791(12) 0.62460(18) 0.36685(13) 0.0334(10) Uani 1 1 d . . .
N21 N 0.44639(11) 0.58118(16) 0.41720(13) 0.0262(9) Uani 1 1 d . . .
N22 N 0.52199(12) 0.61289(17) 0.45079(13) 0.0307(9) Uani 1 1 d . . .
N23 N 0.43480(12) 0.62704(17) 0.47831(12) 0.0272(9) Uani 1 1 d . . .
N24 N 0.51047(12) 0.65865(17) 0.51169(13) 0.0294(9) Uani 1 1 d . . .
N31 N 0.40911(12) 0.71465(16) 0.50783(13) 0.0288(9) Uani 1 1 d . . .
N32 N 0.48255(13) 0.75176(17) 0.53265(14) 0.0348(10) Uani 1 1 d . . .
N33 N 0.38587(11) 0.80789(18) 0.48638(13) 0.0315(9) Uani 1 1 d . . .
N34 N 0.45885(12) 0.84526(17) 0.51586(14) 0.0343(10) Uani 1 1 d . . .
N41 N 0.36212(13) 0.89709(17) 0.43582(14) 0.0327(10) Uani 1 1 d . . .
N42 N 0.43544(13) 0.93553(17) 0.46748(14) 0.0332(10) Uani 1 1 d . . .
N43 N 0.34607(13) 0.95503(17) 0.36975(14) 0.0338(10) Uani 1 1 d . . .
N44 N 0.41923(12) 0.99252(17) 0.39993(13) 0.0300(9) Uani 1 1 d . . .
N51 N 0.34763(12) 0.96280(17) 0.28877(14) 0.0322(9) Uani 1 1 d . . .
N52 N 0.41906(13) 1.00849(18) 0.31761(14) 0.0360(10) Uani 1 1 d . . .
N53 N 0.35928(12) 0.91976(17) 0.22649(13) 0.0297(9) Uani 1 1 d . . .
N54 N 0.43272(13) 0.95928(18) 0.25887(15) 0.0361(10) Uani 1 1 d . . .
N61 N 0.38431(12) 0.82860(18) 0.20009(13) 0.0322(9) Uani 1 1 d . . .
N62 N 0.45759(12) 0.86734(18) 0.23417(14) 0.0324(9) Uani 1 1 d . . .
N63 N 0.40855(12) 0.73700(17) 0.22109(13) 0.0292(9) Uani 1 1 d . . .
N64 N 0.48248(12) 0.77460(18) 0.25156(13) 0.0313(9) Uani 1 1 d . . .
N71 N 0.08840(15) 0.7544(2) 0.35320(14) 0.0416(11) Uani 1 1 d . . .
N72 N 0.01358(16) 0.7233(2) 0.32698(15) 0.0462(12) Uani 1 1 d . . .
N73 N 0.11451(15) 0.6723(2) 0.40009(15) 0.0485(12) Uani 1 1 d . . .
N74 N 0.04157(16) 0.6324(2) 0.36963(15) 0.0499(12) Uani 1 1 d . . .
N81 N 0.13965(16) 0.5767(2) 0.39645(15) 0.0477(12) Uani 1 1 d . . .
N82 N 0.06710(16) 0.5376(2) 0.36667(15) 0.0500(12) Uani 1 1 d . . .
N83 N 0.15957(15) 0.5065(2) 0.35408(14) 0.0442(11) Uani 1 1 d . . .
N84 N 0.08698(17) 0.4635(2) 0.32666(16) 0.0512(13) Uani 1 1 d . . .
N91 N 0.17061(17) 0.4595(2) 0.28574(15) 0.0473(12) Uani 1 1 d . . .
N92 N 0.09904(15) 0.4158(2) 0.25877(14) 0.0417(11) Uani 1 1 d . . .
N93 N 0.17320(15) 0.4451(2) 0.21269(14) 0.0432(11) Uani 1 1 d . . .
N94 N 0.09790(15) 0.4089(2) 0.18400(14) 0.0401(11) Uani 1 1 d . . .
N101 N 0.15592(16) 0.4951(2) 0.13447(15) 0.0485(12) Uani 1 1 d . . .
N102 N 0.08312(14) 0.4529(2) 0.10365(14) 0.0413(11) Uani 1 1 d . . .
N103 N 0.13119(17) 0.5764(2) 0.09141(16) 0.0539(14) Uani 1 1 d . . .
N104 N 0.05789(16) 0.5327(2) 0.05919(16) 0.0510(12) Uani 1 1 d . . .
N111 N 0.10454(16) 0.6797(2) 0.09014(15) 0.0479(12) Uani 1 1 d . . .
N112 N 0.03219(16) 0.6351(2) 0.06621(15) 0.0489(12) Uani 1 1 d . . .
N113 N 0.08569(15) 0.7486(2) 0.13336(14) 0.0426(11) Uani 1 1 d . . .
N114 N 0.01347(16) 0.7057(2) 0.10836(15) 0.0510(13) Uani 1 1 d . . .
N121 N 0.07256(17) 0.7964(2) 0.20287(16) 0.0500(13) Uani 1 1 d . . .
N122 N -0.00121(16) 0.7546(2) 0.17625(15) 0.0455(12) Uani 1 1 d . . .
N123 N 0.07340(17) 0.8083(2) 0.27641(16) 0.0518(13) Uani 1 1 d . . .
N124 N 0.00104(15) 0.7664(2) 0.25097(14) 0.0424(11) Uani 1 1 d . . .
N131 N 0.25800(13) 0.35256(18) 0.85748(16) 0.0408(11) Uani 1 1 d . . .
N132 N 0.21279(14) 0.2688(2) 0.86215(16) 0.0463(12) Uani 1 1 d . . .
N133 N 0.31824(14) 0.30282(19) 0.89538(14) 0.0401(10) Uani 1 1 d . . .
N134 N 0.27219(13) 0.21492(18) 0.88086(15) 0.0389(11) Uani 1 1 d . . .
N141 N 0.37502(13) 0.24336(18) 0.88323(14) 0.0363(10) Uani 1 1 d . . .
N142 N 0.32604(13) 0.15773(17) 0.86524(14) 0.0339(10) Uani 1 1 d . . .
N143 N 0.40357(12) 0.20844(17) 0.83237(13) 0.0320(9) Uani 1 1 d . . .
N144 N 0.35737(13) 0.12065(19) 0.81535(14) 0.0363(10) Uani 1 1 d . . .
N151 N 0.39823(13) 0.20141(19) 0.74763(15) 0.0365(10) Uani 1 1 d . . .
N152 N 0.35592(14) 0.1094(2) 0.73228(15) 0.0399(11) Uani 1 1 d . . .
N153 N 0.36039(15) 0.22630(19) 0.67083(15) 0.0396(11) Uani 1 1 d . . .
N154 N 0.32810(15) 0.1270(2) 0.65299(16) 0.0458(12) Uani 1 1 d . . .
N161 N 0.30316(16) 0.2723(2) 0.60316(16) 0.0488(12) Uani 1 1 d . . .
N162 N 0.26868(16) 0.1732(2) 0.58853(16) 0.0506(13) Uani 1 1 d . . .
N163 N 0.24054(16) 0.3190(2) 0.57040(15) 0.0460(12) Uani 1 1 d . . .
N164 N 0.20637(15) 0.2211(2) 0.56501(15) 0.0458(12) Uani 1 1 d . . .
N171 N 0.18152(15) 0.3728(2) 0.58020(16) 0.0451(11) Uani 1 1 d . . .
N172 N 0.14974(16) 0.2729(2) 0.58148(16) 0.0460(12) Uani 1 1 d . . .
N173 N 0.15117(16) 0.4077(2) 0.63007(17) 0.0516(13) Uani 1 1 d . . .
N174 N 0.12199(15) 0.3088(2) 0.63213(16) 0.0481(11) Uani 1 1 d . . .
N181 N 0.15790(15) 0.4177(2) 0.71585(17) 0.0490(12) Uani 1 1 d . . .
N182 N 0.12305(15) 0.3196(2) 0.71552(17) 0.0448(12) Uani 1 1 d . . .
N183 N 0.19772(14) 0.3960(2) 0.79232(17) 0.0440(11) Uani 1 1 d . . .
N184 N 0.15303(15) 0.3114(2) 0.79543(17) 0.0428(11) Uani 1 1 d . . .
C11 C 0.41279(14) 0.6160(2) 0.29804(15) 0.0264(10) Uani 1 1 d . . .
C12 C 0.53080(14) 0.6756(2) 0.35083(17) 0.0314(11) Uani 1 1 d . . .
C13 C 0.47586(14) 0.6336(2) 0.28338(16) 0.0298(10) Uani 1 1 d . . .
H13 H 0.4830 0.6140 0.2566 0.036 Uiso 1 1 calc R . .
C14 C 0.48531(14) 0.5912(2) 0.32822(16) 0.0273(10) Uani 1 1 d . . .
H14 H 0.4960 0.5511 0.3224 0.033 Uiso 1 1 calc R . .
C15 C 0.43677(15) 0.5499(2) 0.37048(15) 0.0282(10) Uani 1 1 d . . .
H15A H 0.4548 0.5134 0.3760 0.034 Uiso 1 1 calc R . .
H15B H 0.4064 0.5370 0.3581 0.034 Uiso 1 1 calc R . .
C16 C 0.54163(15) 0.5988(2) 0.41547(16) 0.0328(11) Uani 1 1 d . . .
H16A H 0.5430 0.5546 0.4124 0.039 Uiso 1 1 calc R . .
H16B H 0.5713 0.6144 0.4277 0.039 Uiso 1 1 calc R . .
C21 C 0.41586(15) 0.60492(19) 0.43134(15) 0.0252(10) Uani 1 1 d . . .
C22 C 0.53605(14) 0.65637(19) 0.48599(17) 0.0297(11) Uani 1 1 d . . .
C23 C 0.48833(14) 0.5776(2) 0.45727(16) 0.0294(11) Uani 1 1 d . . .
H23 H 0.4974 0.5349 0.4657 0.035 Uiso 1 1 calc R . .
C24 C 0.47981(14) 0.6092(2) 0.49971(16) 0.0287(10) Uani 1 1 d . . .
H24 H 0.4852 0.5816 0.5284 0.034 Uiso 1 1 calc R . .
C25 C 0.41034(15) 0.6493(2) 0.50570(15) 0.0275(10) Uani 1 1 d . . .
H25A H 0.4227 0.6333 0.5396 0.033 Uiso 1 1 calc R . .
H25B H 0.3807 0.6340 0.4907 0.033 Uiso 1 1 calc R . .
C26 C 0.51409(15) 0.7042(2) 0.54893(16) 0.0353(12) Uani 1 1 d . . .
H26A H 0.5113 0.6842 0.5779 0.042 Uiso 1 1 calc R . .
H26B H 0.5430 0.7223 0.5596 0.042 Uiso 1 1 calc R . .
C31 C 0.37606(14) 0.7478(2) 0.47796(15) 0.0256(10) Uani 1 1 d . . .
C32 C 0.49386(14) 0.8088(2) 0.52333(16) 0.0333(11) Uani 1 1 d . . .
C33 C 0.44337(15) 0.7514(2) 0.54093(16) 0.0293(11) Uani 1 1 d . . .
H33 H 0.4484 0.7418 0.5760 0.035 Uiso 1 1 calc R . .
C34 C 0.42589(15) 0.8165(2) 0.52796(16) 0.0337(11) Uani 1 1 d . . .
H34 H 0.4212 0.8366 0.5562 0.040 Uiso 1 1 calc R . .
C35 C 0.35436(15) 0.8533(2) 0.46920(18) 0.0360(11) Uani 1 1 d . . .
H35A H 0.3526 0.8752 0.4979 0.043 Uiso 1 1 calc R . .
H35B H 0.3262 0.8340 0.4520 0.043 Uiso 1 1 calc R . .
C36 C 0.46236(16) 0.9100(2) 0.51476(17) 0.0378(13) Uani 1 1 d . . .
H36A H 0.4926 0.9210 0.5216 0.045 Uiso 1 1 calc R . .
H36B H 0.4540 0.9276 0.5410 0.045 Uiso 1 1 calc R . .
C41 C 0.33542(14) 0.90417(19) 0.38857(17) 0.0277(10) Uani 1 1 d . . .
C42 C 0.45322(15) 0.9661(2) 0.43686(16) 0.0307(11) Uani 1 1 d . . .
C43 C 0.39089(15) 0.9486(2) 0.45374(18) 0.0332(11) Uani 1 1 d . . .
H43 H 0.3851 0.9700 0.4807 0.040 Uiso 1 1 calc R . .
C44 C 0.37934(15) 0.9886(2) 0.40737(17) 0.0318(11) Uani 1 1 d . . .
H44 H 0.3690 1.0291 0.4128 0.038 Uiso 1 1 calc R . .
C45 C 0.32494(15) 0.9758(2) 0.32029(17) 0.0339(11) Uani 1 1 d . . .
H45A H 0.2962 0.9570 0.3065 0.041 Uiso 1 1 calc R . .
H45B H 0.3208 1.0198 0.3208 0.041 Uiso 1 1 calc R . .
C46 C 0.42676(17) 1.0340(2) 0.36531(19) 0.0415(13) Uani 1 1 d . . .
H46A H 0.4080 1.0695 0.3614 0.050 Uiso 1 1 calc R . .
H46B H 0.4568 1.0481 0.3794 0.050 Uiso 1 1 calc R . .
C51 C 0.33619(14) 0.9178(2) 0.25575(17) 0.0301(11) Uani 1 1 d . . .
C52 C 0.45125(15) 0.9875(2) 0.30355(18) 0.0318(11) Uani 1 1 d . . .
C53 C 0.37756(14) 1.0032(2) 0.27903(18) 0.0333(11) Uani 1 1 d . . .
H53 H 0.3644 1.0437 0.2686 0.040 Uiso 1 1 calc R . .
C54 C 0.38678(14) 0.9716(2) 0.23666(18) 0.0336(11) Uani 1 1 d . . .
H54 H 0.3798 0.9983 0.2072 0.040 Uiso 1 1 calc R . .
C55 C 0.35305(15) 0.8780(2) 0.18677(15) 0.0292(10) Uani 1 1 d . . .
H55A H 0.3552 0.9000 0.1584 0.035 Uiso 1 1 calc R . .
H55B H 0.3238 0.8609 0.1765 0.035 Uiso 1 1 calc R . .
C56 C 0.45758(16) 0.9328(2) 0.23288(18) 0.0359(11) Uani 1 1 d . . .
H56A H 0.4875 0.9474 0.2476 0.043 Uiso 1 1 calc R . .
H56B H 0.4458 0.9463 0.1982 0.043 Uiso 1 1 calc R . .
C61 C 0.37329(15) 0.7717(2) 0.21042(15) 0.0279(10) Uani 1 1 d . . .
C62 C 0.49210(15) 0.8340(2) 0.26353(16) 0.0305(10) Uani 1 1 d . . .
C63 C 0.42568(15) 0.8309(2) 0.19647(17) 0.0321(11) Uani 1 1 d . . .
H63 H 0.4237 0.8422 0.1626 0.039 Uiso 1 1 calc R . .
C64 C 0.44193(15) 0.7648(2) 0.20956(17) 0.0325(11) Uani 1 1 d . . .
H64 H 0.4467 0.7444 0.1816 0.039 Uiso 1 1 calc R . .
C65 C 0.40457(15) 0.6710(2) 0.22197(16) 0.0322(11) Uani 1 1 d . . .
H65A H 0.3741 0.6606 0.2143 0.039 Uiso 1 1 calc R . .
H65B H 0.4132 0.6536 0.1959 0.039 Uiso 1 1 calc R . .
C66 C 0.51322(14) 0.7273(2) 0.27120(17) 0.0316(11) Uani 1 1 d . . .
H66A H 0.5414 0.7456 0.2901 0.038 Uiso 1 1 calc R . .
H66B H 0.5163 0.7047 0.2435 0.038 Uiso 1 1 calc R . .
C71 C 0.12315(16) 0.7198(2) 0.37411(17) 0.0360(12) Uani 1 1 d . . .
C72 C 0.00647(18) 0.6634(3) 0.33253(18) 0.0431(13) Uani 1 1 d . . .
C73 C 0.05415(17) 0.7339(2) 0.37027(17) 0.0385(12) Uani 1 1 d . . .
H73 H 0.0493 0.7646 0.3927 0.046 Uiso 1 1 calc R . .
C74 C 0.07107(19) 0.6750(3) 0.3985(2) 0.0514(15) Uani 1 1 d . . .
H74 H 0.0705 0.6769 0.4324 0.062 Uiso 1 1 calc R . .
C75 C 0.14511(16) 0.6258(2) 0.42440(16) 0.0351(12) Uani 1 1 d . . .
H75A H 0.1745 0.6414 0.4323 0.042 Uiso 1 1 calc R . .
H75B H 0.1419 0.6149 0.4557 0.042 Uiso 1 1 calc R . .
C76 C 0.0401(2) 0.5736(3) 0.38343(19) 0.0499(15) Uani 1 1 d . . .
H76A H 0.0103 0.5585 0.3692 0.060 Uiso 1 1 calc R . .
H76B H 0.0497 0.5710 0.4197 0.060 Uiso 1 1 calc R . .
C81 C 0.16831(18) 0.5618(3) 0.37337(18) 0.0414(13) Uani 1 1 d . . .
C82 C 0.05478(19) 0.4919(3) 0.33038(18) 0.0424(13) Uani 1 1 d . . .
C83 C 0.11283(18) 0.5282(3) 0.39691(18) 0.0418(13) Uani 1 1 d . . .
H83 H 0.1169 0.5159 0.4312 0.050 Uiso 1 1 calc R . .
C84 C 0.12549(19) 0.4787(3) 0.36978(18) 0.0454(14) Uani 1 1 d . . .
H84 H 0.1367 0.4428 0.3913 0.054 Uiso 1 1 calc R . .
C85 C 0.18853(19) 0.4722(3) 0.33702(17) 0.0431(14) Uani 1 1 d . . .
H85A H 0.2154 0.4951 0.3442 0.052 Uiso 1 1 calc R . .
H85B H 0.1958 0.4338 0.3554 0.052 Uiso 1 1 calc R . .
C86 C 0.08191(18) 0.4099(2) 0.29812(16) 0.0382(12) Uani 1 1 d . . .
H86A H 0.0511 0.3996 0.2834 0.046 Uiso 1 1 calc R . .
H86B H 0.0968 0.3763 0.3200 0.046 Uiso 1 1 calc R . .
C91 C 0.19002(17) 0.4766(2) 0.25594(17) 0.0359(12) Uani 1 1 d . . .
C92 C 0.07270(18) 0.4114(3) 0.21123(18) 0.0398(13) Uani 1 1 d . . .
C93 C 0.14383(17) 0.4066(2) 0.26665(17) 0.0375(12) Uani 1 1 d . . .
H93 H 0.1556 0.3703 0.2873 0.045 Uiso 1 1 calc R . .
C94 C 0.14388(19) 0.3994(3) 0.21666(18) 0.0457(14) Uani 1 1 d . . .
H94 H 0.1539 0.3583 0.2120 0.055 Uiso 1 1 calc R . .
C95 C 0.18542(19) 0.4551(2) 0.17160(17) 0.0434(13) Uani 1 1 d . . .
H95A H 0.1867 0.4159 0.1561 0.052 Uiso 1 1 calc R . .
H95B H 0.2145 0.4728 0.1832 0.052 Uiso 1 1 calc R . .
C96 C 0.0825(2) 0.3983(3) 0.13237(19) 0.0531(16) Uani 1 1 d . . .
H96A H 0.0528 0.3829 0.1216 0.064 Uiso 1 1 calc R . .
H96B H 0.1004 0.3669 0.1253 0.064 Uiso 1 1 calc R . .
C101 C 0.1619(2) 0.5536(3) 0.1297(2) 0.0516(16) Uani 1 1 d . . .
C102 C 0.04688(19) 0.4865(3) 0.08031(18) 0.0444(14) Uani 1 1 d . . .
C103 C 0.1186(2) 0.4718(3) 0.0934(2) 0.0587(17) Uani 1 1 d . . .
H103 H 0.1274 0.4405 0.0744 0.070 Uiso 1 1 calc R . .
C104 C 0.10270(17) 0.5300(2) 0.06226(17) 0.0398(13) Uani 1 1 d . . .
H104 H 0.1045 0.5262 0.0290 0.048 Uiso 1 1 calc R . .
C105 C 0.13195(18) 0.6378(2) 0.07543(16) 0.0384(12) Uani 1 1 d . . .
H10A H 0.1226 0.6383 0.0392 0.046 Uiso 1 1 calc R . .
H10B H 0.1618 0.6526 0.0890 0.046 Uiso 1 1 calc R . .
C106 C 0.02833(17) 0.5823(2) 0.03490(17) 0.0405(13) Uani 1 1 d . . .
H10C H 0.0338 0.5947 0.0053 0.049 Uiso 1 1 calc R . .
H10D H -0.0015 0.5672 0.0240 0.049 Uiso 1 1 calc R . .
C111 C 0.11872(18) 0.7185(2) 0.12926(17) 0.0395(13) Uani 1 1 d . . .
C112 C 0.00390(17) 0.6488(2) 0.08797(17) 0.0385(12) Uani 1 1 d . . .
C113 C 0.05847(19) 0.6868(3) 0.06306(18) 0.0461(14) Uani 1 1 d . . .
H113 H 0.0519 0.6997 0.0283 0.055 Uiso 1 1 calc R . .
C114 C 0.04508(18) 0.7347(2) 0.09299(17) 0.0403(13) Uani 1 1 d . . .
H114 H 0.0330 0.7712 0.0727 0.048 Uiso 1 1 calc R . .
C115 C 0.08989(17) 0.8019(2) 0.16343(16) 0.0382(12) Uani 1 1 d . . .
H11A H 0.0752 0.8357 0.1417 0.046 Uiso 1 1 calc R . .
H11B H 0.1206 0.8124 0.1785 0.046 Uiso 1 1 calc R . .
C116 C -0.01703(18) 0.7384(2) 0.12478(16) 0.0403(13) Uani 1 1 d . . .
H11C H -0.0258 0.7757 0.1051 0.048 Uiso 1 1 calc R . .
H11D H -0.0430 0.7133 0.1177 0.048 Uiso 1 1 calc R . .
C121 C 0.09739(17) 0.8010(2) 0.25132(16) 0.0349(12) Uani 1 1 d . . .
C122 C -0.0178(2) 0.7335(3) 0.20963(19) 0.0450(14) Uani 1 1 d . . .
C123 C 0.02870(19) 0.8071(3) 0.19562(18) 0.0479(14) Uani 1 1 d . . .
H123 H 0.0176 0.8444 0.1759 0.058 Uiso 1 1 calc R . .
C124 C 0.02839(19) 0.8127(3) 0.24827(18) 0.0452(13) Uani 1 1 d . . .
H124 H 0.0170 0.8528 0.2532 0.054 Uiso 1 1 calc R . .
C125 C 0.0897(2) 0.8124(3) 0.32832(17) 0.0472(14) Uani 1 1 d . . .
H12A H 0.0729 0.8427 0.3383 0.057 Uiso 1 1 calc R . .
H12B H 0.1197 0.8267 0.3396 0.057 Uiso 1 1 calc R . .
C126 C -0.0123(2) 0.7578(3) 0.29262(18) 0.0466(14) Uani 1 1 d . . .
H12C H -0.0142 0.7976 0.3070 0.056 Uiso 1 1 calc R . .
H12D H -0.0414 0.7398 0.2807 0.056 Uiso 1 1 calc R . .
C131 C 0.30049(16) 0.3496(2) 0.86529(17) 0.0352(12) Uani 1 1 d . . .
C132 C 0.22821(16) 0.2140(2) 0.85833(18) 0.0384(13) Uani 1 1 d . . .
C133 C 0.24667(16) 0.3097(2) 0.88919(18) 0.0399(12) Uani 1 1 d . . .
H133 H 0.2407 0.3304 0.9163 0.048 Uiso 1 1 calc R . .
C134 C 0.28677(17) 0.2697(2) 0.90859(17) 0.0380(12) Uani 1 1 d . . .
H134 H 0.2964 0.2628 0.9448 0.046 Uiso 1 1 calc R . .
C135 C 0.36323(16) 0.2869(2) 0.91319(18) 0.0387(12) Uani 1 1 d . . .
H13A H 0.3713 0.2705 0.9468 0.046 Uiso 1 1 calc R . .
H13B H 0.3802 0.3240 0.9154 0.046 Uiso 1 1 calc R . .
C136 C 0.29735(17) 0.1600(2) 0.89011(17) 0.0345(12) Uani 1 1 d . . .
H13C H 0.3137 0.1564 0.9259 0.041 Uiso 1 1 calc R . .
H13D H 0.2777 0.1251 0.8799 0.041 Uiso 1 1 calc R . .
C141 C 0.39358(15) 0.2603(2) 0.85124(16) 0.0325(11) Uani 1 1 d . . .
C142 C 0.32103(16) 0.1209(2) 0.82575(17) 0.0348(12) Uani 1 1 d . . .
C143 C 0.36976(16) 0.1788(2) 0.88665(17) 0.0359(12) Uani 1 1 d . . .
H143 H 0.3843 0.1638 0.9210 0.043 Uiso 1 1 calc R . .
C144 C 0.39212(15) 0.1541(2) 0.85122(17) 0.0355(12) Uani 1 1 d . . .
H144 H 0.4175 0.1282 0.8688 0.043 Uiso 1 1 calc R . .
C145 C 0.42628(16) 0.2097(2) 0.79841(17) 0.0376(12) Uani 1 1 d . . .
H14A H 0.4413 0.2487 0.8017 0.045 Uiso 1 1 calc R . .
H14B H 0.4482 0.1775 0.8076 0.045 Uiso 1 1 calc R . .
C146 C 0.36284(18) 0.0798(2) 0.77884(18) 0.0402(13) Uani 1 1 d . . .
H14C H 0.3922 0.0630 0.7919 0.048 Uiso 1 1 calc R . .
H14D H 0.3424 0.0460 0.7733 0.048 Uiso 1 1 calc R . .
C151 C 0.38051(17) 0.2476(2) 0.71708(19) 0.0374(12) Uani 1 1 d . . .
C152 C 0.32221(18) 0.0982(2) 0.6910(2) 0.0420(13) Uani 1 1 d . . .
C153 C 0.38867(16) 0.1443(2) 0.72335(19) 0.0384(12) Uani 1 1 d . . .
H153 H 0.4152 0.1201 0.7288 0.046 Uiso 1 1 calc R . .
C154 C 0.36624(18) 0.1623(2) 0.66882(18) 0.0410(13) Uani 1 1 d . . .
H154 H 0.3845 0.1525 0.6495 0.049 Uiso 1 1 calc R . .
C155 C 0.34789(18) 0.2665(2) 0.62804(18) 0.0438(13) Uani 1 1 d . . .
H15C H 0.3601 0.3068 0.6390 0.053 Uiso 1 1 calc R . .
H15D H 0.3606 0.2512 0.6046 0.053 Uiso 1 1 calc R . .
C156 C 0.29733(18) 0.1243(3) 0.60183(19) 0.0471(14) Uani 1 1 d . . .
H15E H 0.3134 0.1230 0.5795 0.057 Uiso 1 1 calc R . .
H15F H 0.2807 0.0865 0.5972 0.057 Uiso 1 1 calc R . .
C161 C 0.28244(19) 0.3255(3) 0.60304(18) 0.0452(14) Uani 1 1 d . . .
C162 C 0.2272(2) 0.1686(3) 0.5847(2) 0.0490(14) Uani 1 1 d . . .
C163 C 0.27626(18) 0.2288(2) 0.56671(19) 0.0433(13) Uani 1 1 d . . .
H163 H 0.2874 0.2211 0.5398 0.052 Uiso 1 1 calc R . .
C164 C 0.2333(2) 0.2587(3) 0.54797(18) 0.0492(15) Uani 1 1 d . . .
H164 H 0.2217 0.2613 0.5113 0.059 Uiso 1 1 calc R . .
C165 C 0.2102(2) 0.3681(3) 0.55442(18) 0.0500(15) Uani 1 1 d . . .
H16C H 0.2263 0.4063 0.5584 0.060 Uiso 1 1 calc R . .
H16D H 0.1931 0.3630 0.5190 0.060 Uiso 1 1 calc R . .
C166 C 0.16123(17) 0.2283(3) 0.55238(19) 0.0442(13) Uani 1 1 d . . .
H16E H 0.1489 0.1890 0.5564 0.053 Uiso 1 1 calc R . .
H16F H 0.1482 0.2397 0.5173 0.053 Uiso 1 1 calc R . .
C171 C 0.1853(2) 0.4117(3) 0.6165(2) 0.0502(15) Uani 1 1 d . . .
C172 C 0.13900(18) 0.2580(2) 0.6189(2) 0.0408(13) Uani 1 1 d . . .
C173 C 0.14126(19) 0.3368(2) 0.5687(2) 0.0525(17) Uani 1 1 d . . .
H173 H 0.1215 0.3422 0.5338 0.063 Uiso 1 1 calc R . .
C174 C 0.12234(17) 0.3609(3) 0.6038(2) 0.0493(15) Uani 1 1 d . . .
H174 H 0.0927 0.3768 0.5863 0.059 Uiso 1 1 calc R . .
C175 C 0.14535(19) 0.4445(2) 0.6676(2) 0.0512(16) Uani 1 1 d . . .
H17A H 0.1147 0.4557 0.6567 0.061 Uiso 1 1 calc R . .
H17B H 0.1619 0.4821 0.6704 0.061 Uiso 1 1 calc R . .
C176 C 0.09905(17) 0.3038(3) 0.6654(2) 0.0471(14) Uani 1 1 d . . .
H17C H 0.0734 0.3299 0.6531 0.057 Uiso 1 1 calc R . .
H17D H 0.0890 0.2618 0.6646 0.057 Uiso 1 1 calc R . .
C181 C 0.19842(18) 0.4242(2) 0.7500(2) 0.0447(14) Uani 1 1 d . . .
C182 C 0.13255(17) 0.2809(3) 0.7534(2) 0.0426(13) Uani 1 1 d . . .
C183 C 0.13012(18) 0.3819(2) 0.7339(2) 0.0464(14) Uani 1 1 d . . .
H183 H 0.1023 0.4029 0.7279 0.056 Uiso 1 1 calc R . .
C184 C 0.15535(18) 0.3749(2) 0.7882(2) 0.0440(14) Uani 1 1 d . . .
H184 H 0.1431 0.3990 0.8088 0.053 Uiso 1 1 calc R . .
C185 C 0.23227(18) 0.4070(2) 0.8378(2) 0.0461(15) Uani 1 1 d . . .
H18A H 0.2206 0.4222 0.8621 0.055 Uiso 1 1 calc R . .
H18B H 0.2510 0.4387 0.8328 0.055 Uiso 1 1 calc R . .
C186 C 0.16817(18) 0.2831(3) 0.8431(2) 0.0498(15) Uani 1 1 d . . .
H18C H 0.1621 0.3102 0.8666 0.060 Uiso 1 1 calc R . .
H18D H 0.1517 0.2456 0.8410 0.060 Uiso 1 1 calc R . .
O1M O 0.64607(15) 0.8369(2) 0.47017(15) 0.0724(13) Uani 1 1 d . . .
O2M O -0.05136(13) 0.43154(17) 0.13489(12) 0.0503(10) Uani 1 1 d . . .
O3M O 0.29397(12) 0.25372(17) 0.77364(12) 0.0458(9) Uani 1 1 d . . .
O4M O 0.26934(10) 0.38269(16) 0.70222(11) 0.0390(9) Uani 1 1 d . . .
O11M O 0.29298(9) 0.70798(13) 0.26259(10) 0.0258(7) Uani 1 1 d . . .
H11M H 0.3121 0.7119 0.2433 0.031 Uiso 1 1 calc R . .
O12M O 0.28811(10) 0.62446(15) 0.40082(10) 0.0338(8) Uani 1 1 d . . .
H12M H 0.2972 0.6042 0.4315 0.041 Uiso 1 1 calc R . .
O13M O 0.31615(10) 0.52606(13) 0.33967(11) 0.0351(8) Uani 1 1 d . . .
O21M O 0.28854(9) 0.72798(13) 0.35244(10) 0.0238(7) Uani 1 1 d . . .
H21M H 0.3063 0.7425 0.3861 0.029 Uiso 1 1 calc R . .
O22M O 0.23914(11) 0.78957(15) 0.19591(11) 0.0355(8) Uani 1 1 d . . .
H22M H 0.2338 0.8140 0.1677 0.043 Uiso 1 1 calc R . .
O31M O 0.24262(9) 0.62938(12) 0.29754(9) 0.0214(6) Uani 1 1 d . . .
H31M H 0.2331 0.5868 0.2976 0.026 Uiso 1 1 calc R . .
O32M O 0.22135(11) 0.81007(16) 0.35023(12) 0.0407(8) Uani 1 1 d . . .
H32M H 0.2095 0.8410 0.3638 0.049 Uiso 1 1 calc R . .
O33M O 0.24414(12) 0.71873(19) 0.43864(12) 0.0513(10) Uani 1 1 d . . .
O41M O 0.21310(9) 0.74293(13) 0.26953(10) 0.0254(7) Uani 1 1 d . . .
H41M H 0.1862 0.7670 0.2550 0.030 Uiso 1 1 calc R . .
O42M O 0.28173(10) 0.58482(14) 0.23903(10) 0.0322(7) Uani 1 1 d . . .
H42M H 0.2875 0.5501 0.2235 0.039 Uiso 1 1 calc R . .
O43M O 0.24868(12) 0.67580(17) 0.14503(12) 0.0463(9) Uani 1 1 d . . .
O11S O 0.37876(10) 0.71071(14) 0.35772(11) 0.0330(8) Uani 1 1 d . . .
O12S O 0.35580(9) 0.80116(14) 0.32504(11) 0.0324(7) Uani 1 1 d . . .
O21S O 0.22526(12) 0.88535(16) 0.26681(12) 0.0423(9) Uani 1 1 d . . .
O22S O 0.18061(14) 0.88391(18) 0.18963(13) 0.0530(11) Uani 1 1 d . . .
O31S O 0.15009(10) 0.66084(14) 0.28801(11) 0.0305(7) Uani 1 1 d . . .
O32S O 0.15591(9) 0.63117(15) 0.21762(10) 0.0305(7) Uani 1 1 d . . .
O41S O 0.72248(13) 1.07779(18) 0.38799(13) 0.0503(10) Uani 1 1 d D . .
H41S H 0.7244 1.0672 0.4163 0.060 Uiso 1 1 calc R . .
O42S O 0.67139(14) 1.07055(18) 0.31326(13) 0.0507(10) Uani 1 1 d D . .
N15S N 0.51278(12) 0.83082(17) 0.40170(13) 0.0285(9) Uani 1 1 d . . .
N25S N 0.09716(17) 0.9794(2) 0.27994(16) 0.0494(13) Uani 1 1 d . . .
N35S N 0.01118(16) 0.5586(2) 0.20437(16) 0.0491(12) Uani 1 1 d . . .
C11S C 0.38419(14) 0.7647(2) 0.34902(16) 0.0275(10) Uani 1 1 d . . .
C12S C 0.42943(14) 0.78760(19) 0.36757(15) 0.0261(10) Uani 1 1 d . . .
C13S C 0.46287(15) 0.7538(2) 0.39994(18) 0.0361(12) Uani 1 1 d . . .
H13S H 0.4576 0.7154 0.4109 0.043 Uiso 1 1 calc R . .
C14S C 0.50338(15) 0.7770(2) 0.41568(17) 0.0338(12) Uani 1 1 d . . .
H14S H 0.5261 0.7537 0.4377 0.041 Uiso 1 1 calc R . .
C16S C 0.48116(14) 0.8621(2) 0.37042(16) 0.0335(11) Uani 1 1 d . . .
H16S H 0.4878 0.8998 0.3596 0.040 Uiso 1 1 calc R . .
C17S C 0.43905(14) 0.8437(2) 0.35251(17) 0.0312(11) Uani 1 1 d . . .
H17S H 0.4172 0.8683 0.3306 0.037 Uiso 1 1 calc R . .
C21S C 0.19039(19) 0.8983(3) 0.23246(19) 0.0439(14) Uani 1 1 d . . .
C22S C 0.1586(2) 0.9297(3) 0.24891(19) 0.0478(15) Uani 1 1 d . . .
C23S C 0.1689(2) 0.9468(3) 0.2974(2) 0.0514(15) Uani 1 1 d . . .
H23S H 0.1973 0.9424 0.3205 0.062 Uiso 1 1 calc R . .
C24S C 0.1362(2) 0.9713(3) 0.3123(2) 0.068(2) Uani 1 1 d . . .
H24S H 0.1426 0.9817 0.3457 0.082 Uiso 1 1 calc R . .
C26S C 0.0878(2) 0.9645(3) 0.2347(2) 0.0509(15) Uani 1 1 d . . .
H26S H 0.0592 0.9707 0.2125 0.061 Uiso 1 1 calc R . .
C27S C 0.1164(2) 0.9402(3) 0.2168(2) 0.0531(16) Uani 1 1 d . . .
H27S H 0.1079 0.9305 0.1829 0.064 Uiso 1 1 calc R . .
C31S C 0.13668(14) 0.6362(2) 0.24757(15) 0.0257(10) Uani 1 1 d . . .
C32S C 0.09201(15) 0.6105(2) 0.23079(18) 0.0369(12) Uani 1 1 d . . .
C33S C 0.06546(19) 0.6255(3) 0.25627(18) 0.0472(14) Uani 1 1 d . . .
H33S H 0.0745 0.6529 0.2830 0.057 Uiso 1 1 calc R . .
C34S C 0.02563(19) 0.5988(3) 0.24105(18) 0.0453(14) Uani 1 1 d . . .
H34S H 0.0071 0.6096 0.2577 0.054 Uiso 1 1 calc R . .
C36S C 0.03692(16) 0.5471(2) 0.18109(19) 0.0395(13) Uani 1 1 d . . .
H36S H 0.0271 0.5194 0.1545 0.047 Uiso 1 1 calc R . .
C37S C 0.07706(15) 0.5716(2) 0.19166(17) 0.0328(11) Uani 1 1 d . . .
H37S H 0.0938 0.5620 0.1726 0.039 Uiso 1 1 calc R . .
C41S C 0.6872(2) 1.0619(2) 0.3575(2) 0.0626(19) Uani 1 1 d D . .
C42S C 0.6563(2) 1.0256(2) 0.3740(2) 0.0630(19) Uani 1 1 d D . .
C43S C 0.61806(18) 1.0037(2) 0.34018(18) 0.0437(13) Uani 1 1 d D . .
H43S H 0.6098 1.0141 0.3065 0.052 Uiso 1 1 calc R . .
C44S C 0.5918(2) 0.9669(3) 0.3550(2) 0.0514(15) Uani 1 1 d . . .
H44S H 0.5665 0.9504 0.3315 0.062 Uiso 1 1 calc R . .
N45S N 0.6030(2) 0.9545(3) 0.40499(19) 0.0653(16) Uani 1 1 d . . .
C46S C 0.6407(2) 0.9775(3) 0.4391(2) 0.0528(16) Uani 1 1 d . . .
H46S H 0.6487 0.9680 0.4730 0.063 Uiso 1 1 calc R . .
C47S C 0.6669(2) 1.0145(3) 0.4238(2) 0.0558(16) Uani 1 1 d D . .
H47S H 0.6919 1.0320 0.4472 0.067 Uiso 1 1 calc R . .
N1N N 0.49641(14) 0.5847(2) 0.63918(14) 0.0350(10) Uani 1 1 d . . .
O11N O 0.52778(12) 0.56782(17) 0.67547(13) 0.0482(10) Uani 1 1 d . . .
O12N O 0.48412(12) 0.63739(16) 0.63412(13) 0.0463(9) Uani 1 1 d . . .
O13N O 0.47748(14) 0.54602(18) 0.60742(14) 0.0581(12) Uani 1 1 d . . .
N2N N 0.4036(2) 0.4652(2) 0.45229(18) 0.0572(14) Uani 1 1 d . . .
O21N O 0.41602(15) 0.49264(19) 0.49093(14) 0.0599(12) Uani 1 1 d . . .
O22N O 0.43247(16) 0.4462(2) 0.43804(14) 0.0620(12) Uani 1 1 d . . .
O23N O 0.36535(14) 0.45698(19) 0.42582(15) 0.0630(13) Uani 1 1 d . . .
N3N N 0.3628(2) 0.7963(3) 0.59130(19) 0.0630(15) Uani 1 1 d . . .
O31N O 0.38731(17) 0.7596(2) 0.60605(16) 0.0673(13) Uani 1 1 d . . .
O32N O 0.32886(17) 0.7711(2) 0.56868(16) 0.0717(13) Uani 1 1 d . . .
O33N O 0.36725(16) 0.8517(2) 0.59459(15) 0.0714(13) Uani 1 1 d . . .
N4N N 0.0474(4) 0.2876(6) 0.0258(4) 0.063(3) Uani 0.50 1 d P A 1
O41N O 0.0607(3) 0.3372(5) 0.0221(3) 0.071(3) Uani 0.50 1 d P A 1
O42N O 0.0273(3) 0.2737(4) 0.0496(3) 0.069(3) Uani 0.50 1 d P A 1
O43N O 0.0552(3) 0.2540(5) -0.0018(3) 0.073(3) Uani 0.50 1 d P A 1
N5N N 0.2864(3) 1.0404(4) 0.4497(3) 0.037(2) Uani 0.50 1 d P . .
O51N O 0.3117(3) 1.0816(4) 0.4505(3) 0.050(2) Uani 0.50 1 d P . .
O52N O 0.2957(3) 0.9901(4) 0.4341(3) 0.065(2) Uani 0.50 1 d P . .
O53N O 0.2580(4) 1.0331(4) 0.4627(3) 0.072(3) Uani 0.50 1 d P . .
O1W O 0.35528(13) 0.21561(18) 1.01656(12) 0.0528(10) Uani 1 1 d . . .
O2W O 0.57012(12) 0.92506(17) 0.50550(12) 0.0459(9) Uani 1 1 d . . .
O3W O 0.23907(15) 0.8875(2) 0.42772(14) 0.0649(12) Uani 1 1 d . . .
O4W O 0.25165(16) 0.5579(2) 0.65755(14) 0.0684(13) Uani 1 1 d . . .
O5W O 0.09427(15) 0.3898(2) 0.86017(14) 0.0683(13) Uani 1 1 d . . .
O6W O 0.26536(15) 0.7873(2) 0.11288(14) 0.0640(12) Uani 1 1 d . . .
O7W O 0.73944(15) 1.1424(2) 0.47400(14) 0.0668(12) Uani 1 1 d . . .
O8W O 0.56583(15) 0.5960(2) 0.27100(14) 0.0648(12) Uani 1 1 d . . .
O9W O 0.19351(14) 0.78138(19) 0.48254(13) 0.0574(11) Uani 1 1 d . . .
O10W O 0.0756(3) 0.4920(4) -0.0598(3) 0.067(2) Uani 0.50 1 d P . .
O11W O 0.20532(15) 0.0028(2) 0.56112(14) 0.0674(13) Uani 1 1 d . . .
O12W O 0.24204(15) 0.1822(2) 0.70286(14) 0.0658(12) Uani 1 1 d . . .
O13W O 0.49410(15) 0.3138(2) 0.86418(14) 0.0675(12) Uani 1 1 d . . .
O14W O 0.38674(17) 0.4309(2) 0.63640(16) 0.0777(14) Uani 1 1 d . . .
O15W O 0.39576(15) 0.54784(19) 0.60427(14) 0.0631(12) Uani 1 1 d . . .
O16W O 0.09053(16) 0.6846(2) 0.53792(15) 0.0735(14) Uani 1 1 d . . .
O17W O 0.03050(16) 0.6492(2) -0.06608(15) 0.0752(14) Uani 1 1 d . . .
O18W O 0.30118(14) 0.50091(19) 0.61930(13) 0.0581(11) Uani 1 1 d . . .
O19W O 0.2501(5) 0.3256(6) 0.4645(5) 0.044(4) Uani 0.25 1 d P . .
O20W O 0.2191(3) 0.3519(4) 0.9800(3) 0.069(3) Uani 0.50 1 d P . .
O21W O 0.45800(14) 0.59479(19) 0.15375(13) 0.0576(11) Uani 1 1 d . . .
O22W O 0.28465(16) 0.5098(2) 0.43400(15) 0.0714(13) Uani 1 1 d . . .
O23W O 0.3055(5) 0.3829(7) 0.5152(5) 0.056(4) Uani 0.25 1 d P . .
O24W O 0.1126(3) 0.4017(4) -0.0078(3) 0.060(2) Uani 0.50 1 d P B 1
O25W O 0.2350(5) 0.4171(7) 0.4549(5) 0.048(4) Uani 0.25 1 d P . .
O26W O 0.12129(16) 0.5771(2) 0.59616(15) 0.0712(13) Uani 1 1 d . . .
O27W O 0.19795(16) 0.5098(2) 0.48977(14) 0.0695(13) Uani 1 1 d . . .
O28W O 0.04593(16) 0.5186(2) 0.60166(14) 0.0696(13) Uani 1 1 d . . .
O29W O 0.12121(16) 0.6376(2) -0.05191(15) 0.0765(14) Uani 1 1 d . . .
O30W O 0.0913(3) 0.3738(5) 0.0098(3) 0.070(3) Uani 0.50 1 d P C 2
O31W O 0.1984(6) 0.3642(8) 0.4369(6) 0.068(5) Uani 0.25 1 d P . .
O32W O 0.1425(3) 0.2001(4) 0.9249(3) 0.074(3) Uani 0.50 1 d P . .
O33W O 0.1368(3) 0.3357(4) 0.9454(3) 0.072(3) Uani 0.50 1 d P . .
O34W O 0.13397(16) 0.5057(2) 0.52747(15) 0.0727(14) Uani 1 1 d . . .
O35W O 0.0553(3) 0.4047(4) 0.4265(3) 0.073(3) Uani 0.50 1 d P . .
O36W O 0.0981(3) 0.3910(4) 0.4443(3) 0.070(3) Uani 0.50 1 d P . .
O37W O 0.16516(17) 0.7053(2) 0.53207(15) 0.0780(15) Uani 1 1 d . . .

loop_
_atom_site_aniso_label
_atom_site_aniso_U_11
_atom_site_aniso_U_22
_atom_site_aniso_U_33
_atom_site_aniso_U_23
_atom_site_aniso_U_13
_atom_site_aniso_U_12
Pr1 0.01227(10) 0.01406(12) 0.03527(12) -0.00103(9) 0.00770(9) -0.00223(9)
Pr2 0.01336(10) 0.01529(12) 0.04453(14) -0.00063(11) 0.00936(10) -0.00243(10)
Pr3 0.01681(11) 0.02504(13) 0.03375(12) -0.00699(10) 0.01388(9) -0.00767(10)
Pr4 0.01566(11) 0.02894(14) 0.02959(12) -0.00392(10) 0.01008(9) -0.00332(10)
Ag1 0.0433(3) 0.0728(4) 0.0731(3) -0.0050(2) 0.0248(2) -0.0230(2)
Ag2 0.0475(3) 0.0490(3) 0.0532(2) -0.0009(2) 0.0189(2) -0.0015(2)
Ag3 0.0499(3) 0.0452(3) 0.0707(3) 0.0081(2) 0.0193(2) 0.0043(2)
O11 0.0190(16) 0.0251(18) 0.0437(18) -0.0022(13) 0.0118(13) -0.0058(13)
O12 0.0226(18) 0.032(2) 0.057(2) 0.0020(16) 0.0079(16) -0.0032(15)
O21 0.0139(15) 0.0190(16) 0.0381(16) 0.0004(12) 0.0088(13) -0.0058(12)
O22 0.0191(16) 0.0322(19) 0.0452(18) 0.0059(15) 0.0008(14) -0.0105(14)
O31 0.0244(17) 0.0199(17) 0.0424(17) -0.0024(13) 0.0090(14) -0.0045(13)
O32 0.0285(19) 0.029(2) 0.063(2) 0.0027(16) 0.0113(16) -0.0049(15)
O41 0.0251(17) 0.0229(18) 0.0510(19) -0.0099(14) 0.0122(15) -0.0034(14)
O42 0.0239(18) 0.029(2) 0.056(2) -0.0050(15) 0.0062(16) -0.0055(15)
O51 0.0163(15) 0.0226(18) 0.0564(19) 0.0077(14) 0.0159(14) 0.0002(13)
O52 0.0203(17) 0.031(2) 0.062(2) 0.0073(16) 0.0134(16) -0.0042(14)
O61 0.0202(17) 0.0300(19) 0.055(2) 0.0093(15) 0.0176(15) -0.0039(14)
O62 0.0247(17) 0.0304(19) 0.0491(19) 0.0035(14) 0.0197(15) 0.0061(14)
O71 0.030(2) 0.077(3) 0.066(2) -0.045(2) 0.0324(18) -0.0275(19)
O72 0.041(2) 0.043(2) 0.0416(19) -0.0012(16) 0.0160(16) -0.0010(18)
O81 0.033(2) 0.043(2) 0.058(2) 0.0127(17) 0.0135(17) -0.0212(17)
O82 0.038(2) 0.040(2) 0.0389(18) -0.0009(15) 0.0151(15) -0.0015(17)
O91 0.0243(18) 0.0173(18) 0.083(3) -0.0088(17) 0.0015(18) -0.0041(14)
O92 0.039(2) 0.041(2) 0.0433(19) 0.0006(15) 0.0161(16) -0.0027(17)
O101 0.033(2) 0.063(3) 0.061(2) -0.039(2) 0.0175(18) -0.0195(19)
O102 0.033(2) 0.035(2) 0.0366(18) -0.0013(14) 0.0123(14) 0.0010(16)
O111 0.0280(19) 0.042(2) 0.0419(19) 0.0061(15) 0.0031(16) -0.0073(16)
O112 0.040(2) 0.041(2) 0.0402(19) -0.0002(15) 0.0123(16) -0.0010(17)
O121 0.0142(16) 0.030(2) 0.093(3) -0.0192(19) 0.0117(18) -0.0022(14)
O122 0.037(2) 0.039(2) 0.0347(17) 0.0010(15) 0.0114(15) 0.0014(18)
O131 0.044(2) 0.0162(18) 0.071(2) -0.0042(16) 0.0214(19) -0.0084(16)
O132 0.029(2) 0.027(2) 0.110(3) -0.003(2) -0.004(2) -0.0104(17)
O141 0.0300(18) 0.0187(18) 0.058(2) 0.0081(15) 0.0115(15) -0.0051(14)
O142 0.0240(17) 0.0286(19) 0.0501(19) 0.0037(15) 0.0088(15) -0.0028(14)
O151 0.039(2) 0.0230(19) 0.061(2) 0.0061(16) 0.0219(17) 0.0008(16)
O152 0.039(2) 0.044(2) 0.073(3) 0.0053(18) 0.0255(19) -0.0066(19)
O161 0.045(2) 0.044(2) 0.054(2) -0.0046(18) 0.0185(18) -0.0032(19)
O162 0.044(2) 0.040(2) 0.0420(19) 0.0014(16) 0.0135(16) 0.0009(18)
O171 0.058(3) 0.039(2) 0.070(3) 0.0067(19) 0.023(2) -0.019(2)
O172 0.040(2) 0.036(2) 0.0361(18) -0.0005(15) 0.0134(15) -0.0004(16)
O181 0.041(2) 0.030(2) 0.090(3) 0.0056(19) 0.027(2) -0.0066(18)
O182 0.0314(19) 0.025(2) 0.088(3) -0.0019(18) 0.0314(19) -0.0017(16)
N11 0.0180(18) 0.024(2) 0.041(2) 0.0056(16) 0.0111(16) 0.0001(16)
N12 0.023(2) 0.031(2) 0.045(2) 0.0016(17) 0.0159(17) -0.0025(17)
N13 0.0186(19) 0.030(2) 0.040(2) 0.0032(17) 0.0137(16) -0.0017(16)
N14 0.019(2) 0.031(2) 0.043(2) 0.0023(17) 0.0028(17) -0.0019(17)
N21 0.0148(18) 0.0158(19) 0.041(2) -0.0017(15) 0.0022(16) 0.0057(15)
N22 0.0192(19) 0.022(2) 0.048(2) 0.0013(17) 0.0092(17) -0.0043(16)
N23 0.0178(19) 0.023(2) 0.036(2) 0.0029(16) 0.0040(16) -0.0047(16)
N24 0.0205(19) 0.022(2) 0.039(2) 0.0033(16) 0.0035(17) -0.0092(16)
N31 0.025(2) 0.021(2) 0.037(2) -0.0046(16) 0.0080(17) -0.0077(16)
N32 0.028(2) 0.021(2) 0.047(2) -0.0002(17) 0.0031(18) -0.0063(17)
N33 0.0162(18) 0.024(2) 0.049(2) -0.0084(18) 0.0060(17) -0.0064(16)
N34 0.0176(19) 0.027(2) 0.050(2) -0.0021(17) 0.0033(17) -0.0105(16)
N41 0.026(2) 0.021(2) 0.049(2) -0.0095(17) 0.0120(18) -0.0098(17)
N42 0.026(2) 0.021(2) 0.050(2) -0.0122(17) 0.0125(18) -0.0070(17)
N43 0.025(2) 0.019(2) 0.052(2) -0.0046(17) 0.0073(19) -0.0027(17)
N44 0.021(2) 0.017(2) 0.049(2) -0.0066(16) 0.0094(17) -0.0051(16)
N51 0.0206(19) 0.021(2) 0.058(2) -0.0003(18) 0.0186(18) -0.0015(16)
N52 0.028(2) 0.025(2) 0.052(2) 0.0049(18) 0.0108(19) -0.0097(18)
N53 0.0160(18) 0.024(2) 0.049(2) 0.0033(17) 0.0117(17) -0.0010(16)
N54 0.020(2) 0.029(2) 0.060(3) 0.0070(19) 0.0154(19) 0.0036(17)
N61 0.0225(19) 0.028(2) 0.051(2) 0.0098(18) 0.0200(17) 0.0074(17)
N62 0.021(2) 0.025(2) 0.055(2) 0.0101(18) 0.0199(18) 0.0009(17)
N63 0.0191(19) 0.022(2) 0.049(2) 0.0034(16) 0.0154(17) 0.0008(16)
N64 0.022(2) 0.027(2) 0.047(2) 0.0032(17) 0.0146(18) -0.0038(17)
N71 0.042(3) 0.044(3) 0.037(2) -0.0009(19) 0.0134(19) 0.001(2)
N72 0.046(3) 0.047(3) 0.044(2) -0.005(2) 0.015(2) -0.006(2)
N73 0.045(3) 0.055(3) 0.048(3) 0.000(2) 0.020(2) -0.005(2)
N74 0.047(3) 0.050(3) 0.050(3) 0.002(2) 0.015(2) 0.001(2)
N81 0.048(3) 0.050(3) 0.045(3) 0.000(2) 0.016(2) 0.000(2)
N82 0.049(3) 0.055(3) 0.048(3) -0.001(2) 0.021(2) -0.003(2)
N83 0.046(3) 0.040(3) 0.046(2) 0.003(2) 0.016(2) 0.000(2)
N84 0.050(3) 0.050(3) 0.056(3) 0.000(2) 0.022(2) -0.006(3)
N91 0.050(3) 0.045(3) 0.046(3) -0.002(2) 0.017(2) 0.001(2)
N92 0.039(3) 0.046(3) 0.041(2) -0.0006(19) 0.015(2) 0.000(2)
N93 0.040(3) 0.044(3) 0.044(2) -0.003(2) 0.014(2) 0.000(2)
N94 0.040(3) 0.040(3) 0.040(2) 0.0013(19) 0.0148(19) 0.001(2)
N101 0.048(3) 0.047(3) 0.050(3) -0.003(2) 0.018(2) 0.003(2)
N102 0.038(3) 0.045(3) 0.041(2) -0.0022(19) 0.0133(19) 0.000(2)
N103 0.052(3) 0.053(3) 0.053(3) -0.001(2) 0.015(2) -0.001(3)
N104 0.051(3) 0.047(3) 0.054(3) 0.000(2) 0.018(2) 0.002(2)
N111 0.050(3) 0.048(3) 0.043(2) -0.001(2) 0.014(2) -0.003(2)
N112 0.050(3) 0.045(3) 0.050(3) -0.002(2) 0.016(2) -0.003(2)
N113 0.041(3) 0.040(3) 0.046(2) 0.001(2) 0.016(2) 0.000(2)
N114 0.048(3) 0.056(3) 0.051(3) 0.001(2) 0.020(2) 0.001(2)
N121 0.048(3) 0.050(3) 0.055(3) -0.002(2) 0.022(2) 0.002(2)
N122 0.044(3) 0.045(3) 0.046(3) 0.000(2) 0.014(2) 0.001(2)
N123 0.051(3) 0.051(3) 0.053(3) 0.000(2) 0.019(2) -0.003(3)
N124 0.040(3) 0.051(3) 0.038(2) -0.004(2) 0.0153(19) -0.001(2)
N131 0.031(2) 0.020(2) 0.068(3) 0.0004(19) 0.014(2) -0.0038(18)
N132 0.030(2) 0.035(3) 0.070(3) 0.007(2) 0.014(2) -0.006(2)
N133 0.038(2) 0.026(2) 0.057(3) -0.008(2) 0.018(2) -0.001(2)
N134 0.028(2) 0.025(2) 0.055(2) -0.0022(18) 0.006(2) -0.0038(18)
N141 0.031(2) 0.025(2) 0.045(2) 0.0042(18) 0.0053(19) -0.0077(18)
N142 0.026(2) 0.024(2) 0.047(2) 0.0016(17) 0.0065(18) -0.0116(17)
N143 0.023(2) 0.023(2) 0.046(2) 0.0086(17) 0.0081(17) -0.0049(16)
N144 0.024(2) 0.034(3) 0.049(2) -0.0009(18) 0.0112(18) -0.0103(18)
N151 0.026(2) 0.028(2) 0.060(3) 0.0029(19) 0.0207(19) -0.0018(18)
N152 0.031(2) 0.038(3) 0.055(3) 0.005(2) 0.021(2) -0.006(2)
N153 0.046(3) 0.028(2) 0.052(3) 0.0022(19) 0.026(2) -0.010(2)
N154 0.038(3) 0.042(3) 0.054(3) 0.000(2) 0.012(2) -0.002(2)
N161 0.046(3) 0.054(3) 0.056(3) 0.002(2) 0.029(2) -0.017(2)
N162 0.047(3) 0.038(3) 0.060(3) 0.015(2) 0.011(2) 0.002(2)
N163 0.055(3) 0.036(3) 0.053(3) 0.006(2) 0.028(2) 0.002(2)
N164 0.045(3) 0.041(3) 0.054(3) 0.015(2) 0.020(2) 0.004(2)
N171 0.042(3) 0.029(3) 0.065(3) 0.009(2) 0.020(2) -0.003(2)
N172 0.048(3) 0.030(3) 0.056(3) 0.017(2) 0.015(2) 0.007(2)
N173 0.047(3) 0.031(3) 0.076(3) 0.020(2) 0.022(3) -0.004(2)
N174 0.035(2) 0.041(3) 0.069(3) 0.003(2) 0.021(2) -0.003(2)
N181 0.029(2) 0.042(3) 0.074(3) 0.007(2) 0.016(2) 0.011(2)
N182 0.029(2) 0.029(3) 0.077(3) -0.003(2) 0.020(2) 0.0050(19)
N183 0.030(2) 0.032(3) 0.075(3) 0.004(2) 0.026(2) 0.002(2)
N184 0.031(2) 0.026(2) 0.079(3) 0.000(2) 0.029(2) -0.002(2)
C11 0.020(2) 0.022(3) 0.040(2) -0.0025(19) 0.0140(19) 0.0039(18)
C12 0.014(2) 0.031(3) 0.052(3) 0.000(2) 0.015(2) 0.004(2)
C13 0.020(2) 0.021(2) 0.049(3) 0.001(2) 0.013(2) -0.0044(19)
C14 0.017(2) 0.021(2) 0.050(3) 0.0002(19) 0.020(2) 0.0038(18)
C15 0.023(2) 0.017(2) 0.042(3) 0.0018(19) 0.009(2) -0.0050(19)
C16 0.020(2) 0.028(3) 0.045(3) 0.002(2) 0.006(2) 0.002(2)
C21 0.025(2) 0.011(2) 0.040(2) 0.0057(18) 0.011(2) -0.0025(18)
C22 0.016(2) 0.014(2) 0.047(3) 0.0118(19) -0.002(2) -0.0013(17)
C23 0.013(2) 0.023(3) 0.049(3) 0.009(2) 0.007(2) -0.0027(18)
C24 0.023(2) 0.019(2) 0.038(2) 0.0065(19) 0.0044(19) -0.0005(19)
C25 0.026(2) 0.022(2) 0.034(2) 0.0041(18) 0.0103(19) -0.0018(19)
C26 0.021(2) 0.034(3) 0.043(3) 0.001(2) 0.002(2) -0.004(2)
C31 0.024(2) 0.020(2) 0.032(2) -0.0058(18) 0.0091(19) -0.0004(19)
C32 0.021(2) 0.029(3) 0.044(3) -0.008(2) 0.006(2) -0.005(2)
C33 0.027(2) 0.025(3) 0.035(2) -0.0120(19) 0.0115(19) -0.008(2)
C34 0.029(3) 0.029(3) 0.041(3) -0.009(2) 0.010(2) -0.010(2)
C35 0.024(2) 0.029(3) 0.061(3) -0.008(2) 0.023(2) -0.012(2)
C36 0.035(3) 0.022(3) 0.050(3) -0.012(2) 0.007(2) -0.006(2)
C41 0.017(2) 0.010(2) 0.061(3) -0.0066(19) 0.021(2) -0.0028(18)
C42 0.028(3) 0.017(2) 0.043(3) -0.0103(19) 0.009(2) -0.008(2)
C43 0.027(2) 0.018(3) 0.054(3) -0.007(2) 0.015(2) -0.003(2)
C44 0.025(2) 0.014(2) 0.056(3) -0.011(2) 0.015(2) -0.0133(19)
C45 0.021(2) 0.030(3) 0.057(3) -0.003(2) 0.022(2) 0.002(2)
C46 0.035(3) 0.017(3) 0.073(4) -0.003(2) 0.021(3) -0.010(2)
C51 0.016(2) 0.015(2) 0.057(3) 0.004(2) 0.010(2) -0.0021(18)
C52 0.022(2) 0.014(2) 0.063(3) 0.017(2) 0.021(2) -0.0033(19)
C53 0.017(2) 0.015(2) 0.069(3) 0.012(2) 0.017(2) 0.0033(18)
C54 0.016(2) 0.026(3) 0.055(3) 0.013(2) 0.010(2) -0.0006(19)
C55 0.026(2) 0.023(3) 0.038(2) 0.0025(19) 0.012(2) -0.0025(19)
C56 0.025(2) 0.032(3) 0.057(3) 0.007(2) 0.023(2) -0.004(2)
C61 0.023(2) 0.024(3) 0.039(3) 0.0044(19) 0.015(2) -0.0038(19)
C62 0.019(2) 0.032(3) 0.048(3) 0.003(2) 0.021(2) -0.003(2)
C63 0.024(2) 0.025(3) 0.051(3) 0.001(2) 0.018(2) -0.002(2)
C64 0.024(2) 0.026(3) 0.052(3) 0.008(2) 0.019(2) 0.004(2)
C65 0.027(2) 0.027(3) 0.041(3) -0.005(2) 0.011(2) -0.002(2)
C66 0.015(2) 0.033(3) 0.050(3) -0.004(2) 0.015(2) 0.0032(19)
C71 0.032(3) 0.038(3) 0.040(3) -0.004(2) 0.014(2) -0.003(2)
C72 0.043(3) 0.047(4) 0.041(3) 0.000(2) 0.017(2) 0.003(3)
C73 0.036(3) 0.042(3) 0.038(3) -0.004(2) 0.014(2) -0.001(2)
C74 0.047(3) 0.057(4) 0.051(3) 0.004(3) 0.019(3) -0.004(3)
C75 0.035(3) 0.035(3) 0.035(2) 0.001(2) 0.012(2) 0.000(2)
C76 0.050(4) 0.053(4) 0.048(3) 0.001(3) 0.019(3) 0.001(3)
C81 0.042(3) 0.040(3) 0.042(3) 0.003(2) 0.015(2) 0.001(3)
C82 0.040(3) 0.043(3) 0.044(3) 0.000(2) 0.016(2) -0.003(3)
C83 0.042(3) 0.046(3) 0.039(3) -0.003(2) 0.017(2) -0.006(3)
C84 0.046(3) 0.046(4) 0.044(3) 0.000(2) 0.015(2) 0.001(3)
C85 0.043(3) 0.043(3) 0.040(3) 0.000(2) 0.012(2) -0.001(3)
C86 0.040(3) 0.039(3) 0.035(3) 0.001(2) 0.013(2) -0.001(2)
C91 0.037(3) 0.030(3) 0.039(3) -0.001(2) 0.013(2) -0.003(2)
C92 0.034(3) 0.046(3) 0.041(3) -0.001(2) 0.016(2) -0.001(2)
C93 0.039(3) 0.034(3) 0.038(3) 0.000(2) 0.012(2) 0.000(2)
C94 0.045(3) 0.043(3) 0.048(3) 0.003(2) 0.016(3) 0.000(3)
C95 0.045(3) 0.044(3) 0.041(3) -0.001(2) 0.015(2) -0.002(3)
C96 0.049(4) 0.050(4) 0.059(4) 0.001(3) 0.018(3) -0.002(3)
C101 0.055(4) 0.050(4) 0.051(3) -0.001(3) 0.021(3) 0.000(3)
C102 0.046(4) 0.040(3) 0.045(3) 0.001(2) 0.012(3) -0.004(3)
C103 0.059(4) 0.060(4) 0.058(4) -0.004(3) 0.023(3) -0.003(3)
C104 0.039(3) 0.041(3) 0.039(3) -0.002(2) 0.014(2) -0.004(2)
C105 0.042(3) 0.041(3) 0.037(3) -0.002(2) 0.019(2) 0.000(2)
C106 0.041(3) 0.038(3) 0.041(3) -0.004(2) 0.013(2) -0.003(2)
C111 0.039(3) 0.039(3) 0.036(3) 0.006(2) 0.008(2) -0.003(2)
C112 0.036(3) 0.039(3) 0.038(3) 0.000(2) 0.011(2) 0.002(2)
C113 0.046(3) 0.047(4) 0.046(3) 0.000(2) 0.017(2) 0.001(3)
C114 0.038(3) 0.040(3) 0.039(3) 0.000(2) 0.010(2) 0.000(2)
C115 0.039(3) 0.033(3) 0.042(3) -0.001(2) 0.014(2) 0.000(2)
C116 0.040(3) 0.042(3) 0.039(3) 0.003(2) 0.014(2) 0.001(2)
C121 0.032(3) 0.035(3) 0.038(3) -0.001(2) 0.012(2) -0.003(2)
C122 0.046(4) 0.044(4) 0.047(3) 0.000(3) 0.020(3) -0.002(3)
C123 0.045(3) 0.054(4) 0.046(3) -0.002(3) 0.018(2) 0.001(3)
C124 0.045(3) 0.043(3) 0.049(3) -0.007(2) 0.020(3) -0.001(3)
C125 0.048(3) 0.049(4) 0.044(3) -0.001(2) 0.016(2) -0.002(3)
C126 0.049(4) 0.044(4) 0.048(3) 0.000(3) 0.019(3) -0.004(3)
C131 0.031(3) 0.022(3) 0.049(3) -0.006(2) 0.011(2) -0.004(2)
C132 0.020(2) 0.035(3) 0.055(3) 0.005(2) 0.008(2) -0.005(2)
C133 0.036(3) 0.029(3) 0.060(3) 0.001(2) 0.023(2) -0.002(2)
C134 0.040(3) 0.039(3) 0.040(3) -0.006(2) 0.020(2) -0.004(2)
C135 0.032(3) 0.027(3) 0.053(3) -0.010(2) 0.011(2) -0.005(2)
C136 0.038(3) 0.018(2) 0.043(3) 0.0024(19) 0.009(2) -0.008(2)
C141 0.024(2) 0.027(3) 0.039(3) 0.008(2) 0.001(2) -0.001(2)
C142 0.029(3) 0.024(3) 0.046(3) 0.007(2) 0.007(2) -0.004(2)
C143 0.030(3) 0.027(3) 0.039(3) 0.003(2) 0.000(2) -0.009(2)
C144 0.024(2) 0.022(3) 0.052(3) 0.000(2) 0.004(2) -0.004(2)
C145 0.019(2) 0.034(3) 0.060(3) 0.004(2) 0.015(2) 0.000(2)
C146 0.040(3) 0.026(3) 0.057(3) 0.006(2) 0.022(3) -0.001(2)
C151 0.029(3) 0.034(3) 0.060(3) 0.011(2) 0.029(2) 0.006(2)
C152 0.034(3) 0.031(3) 0.062(3) 0.001(2) 0.018(3) 0.009(2)
C153 0.021(2) 0.032(3) 0.073(3) 0.003(2) 0.030(2) -0.002(2)
C154 0.044(3) 0.026(3) 0.062(3) -0.002(2) 0.030(3) -0.002(2)
C155 0.052(4) 0.038(3) 0.056(3) 0.004(2) 0.037(3) -0.017(3)
C156 0.039(3) 0.043(4) 0.059(3) -0.013(3) 0.018(3) -0.007(3)
C161 0.049(3) 0.051(4) 0.042(3) 0.012(3) 0.024(3) 0.008(3)
C162 0.048(3) 0.040(3) 0.060(3) 0.016(3) 0.021(3) -0.001(3)
C163 0.049(3) 0.035(3) 0.057(3) 0.000(2) 0.033(3) -0.008(3)
C164 0.062(4) 0.051(4) 0.036(3) 0.007(2) 0.019(3) -0.016(3)
C165 0.052(4) 0.046(4) 0.046(3) 0.021(3) 0.010(3) -0.008(3)
C166 0.033(3) 0.041(3) 0.057(3) 0.011(3) 0.015(3) -0.004(2)
C171 0.057(4) 0.035(3) 0.056(3) 0.018(3) 0.017(3) 0.004(3)
C172 0.035(3) 0.024(3) 0.065(3) 0.003(2) 0.020(3) -0.004(2)
C173 0.046(3) 0.030(3) 0.061(3) 0.017(3) -0.005(3) 0.001(3)
C174 0.028(3) 0.040(3) 0.069(4) 0.010(3) 0.006(3) 0.005(2)
C175 0.044(3) 0.017(3) 0.098(4) 0.012(3) 0.032(3) 0.022(2)
C176 0.023(3) 0.036(3) 0.086(4) 0.001(3) 0.025(3) -0.007(2)
C181 0.027(3) 0.024(3) 0.087(4) 0.007(3) 0.025(3) 0.009(2)
C182 0.021(3) 0.031(3) 0.080(4) 0.000(3) 0.024(3) 0.001(2)
C183 0.026(3) 0.031(3) 0.084(4) -0.005(3) 0.023(3) 0.010(2)
C184 0.037(3) 0.018(3) 0.087(4) 0.004(2) 0.034(3) -0.004(2)
C185 0.038(3) 0.018(3) 0.076(4) 0.002(2) 0.014(3) -0.002(2)
C186 0.035(3) 0.047(4) 0.073(4) 0.009(3) 0.027(3) -0.004(3)
O1M 0.055(3) 0.081(4) 0.081(3) 0.014(2) 0.025(2) 0.006(2)
O2M 0.053(2) 0.046(2) 0.050(2) 0.0007(17) 0.0172(18) 0.0017(19)
O3M 0.047(2) 0.044(2) 0.045(2) 0.0006(16) 0.0149(17) -0.0021(18)
O4M 0.0128(15) 0.050(2) 0.0489(19) 0.0072(16) 0.0048(14) 0.0011(15)
O11M 0.0122(14) 0.0320(19) 0.0387(16) 0.0053(13) 0.0157(12) -0.0013(12)
O12M 0.0237(17) 0.043(2) 0.0364(17) 0.0146(14) 0.0130(13) 0.0016(15)
O13M 0.0305(18) 0.0152(16) 0.0508(19) 0.0041(14) 0.0044(15) -0.0018(14)
O21M 0.0107(14) 0.0286(17) 0.0307(15) -0.0056(12) 0.0060(12) -0.0068(12)
O22M 0.0324(18) 0.034(2) 0.0418(18) 0.0079(14) 0.0157(14) -0.0115(15)
O31M 0.0158(14) 0.0126(15) 0.0344(15) -0.0006(11) 0.0077(12) -0.0008(11)
O32M 0.0358(19) 0.032(2) 0.057(2) -0.0130(16) 0.0199(16) -0.0021(16)
O33M 0.041(2) 0.073(3) 0.040(2) -0.0179(18) 0.0144(16) -0.011(2)
O41M 0.0122(14) 0.0218(17) 0.0401(17) 0.0036(13) 0.0072(13) 0.0048(12)
O42M 0.0284(17) 0.0284(18) 0.0411(17) -0.0127(14) 0.0145(14) -0.0043(14)
O43M 0.046(2) 0.048(2) 0.047(2) 0.0011(16) 0.0193(17) 0.0019(18)
O11S 0.0189(16) 0.0180(18) 0.059(2) -0.0020(14) 0.0110(15) -0.0088(13)
O12S 0.0153(15) 0.0216(17) 0.0570(19) 0.0063(15) 0.0093(14) -0.0019(13)
O21S 0.040(2) 0.043(2) 0.045(2) 0.0020(16) 0.0164(17) 0.0002(17)
O22S 0.051(3) 0.054(3) 0.052(2) -0.0009(18) 0.0172(19) 0.001(2)
O31S 0.0170(16) 0.0276(18) 0.0492(19) -0.0071(15) 0.0150(14) -0.0041(13)
O32S 0.0144(15) 0.037(2) 0.0389(17) -0.0090(14) 0.0087(13) -0.0044(14)
O41S 0.054(3) 0.053(3) 0.049(2) 0.0027(19) 0.0251(19) -0.001(2)
O42S 0.048(3) 0.055(3) 0.050(2) 0.0014(18) 0.0188(18) 0.001(2)
N15S 0.0204(19) 0.021(2) 0.041(2) 0.0052(16) 0.0078(16) -0.0080(16)
N25S 0.051(3) 0.049(3) 0.047(3) 0.000(2) 0.016(2) 0.003(2)
N35S 0.048(3) 0.050(3) 0.051(3) -0.002(2) 0.020(2) -0.002(2)
C11S 0.014(2) 0.025(3) 0.044(3) -0.006(2) 0.0113(19) 0.0013(18)
C12S 0.018(2) 0.016(2) 0.041(2) -0.0057(18) 0.0068(19) -0.0025(17)
C13S 0.018(2) 0.026(3) 0.060(3) 0.012(2) 0.009(2) 0.001(2)
C14S 0.020(2) 0.030(3) 0.047(3) 0.014(2) 0.007(2) 0.002(2)
C16S 0.020(2) 0.030(3) 0.045(3) 0.012(2) 0.006(2) -0.012(2)
C17S 0.017(2) 0.021(3) 0.052(3) 0.007(2) 0.008(2) -0.0039(18)
C21S 0.041(3) 0.044(4) 0.045(3) 0.000(2) 0.014(3) 0.001(3)
C22S 0.047(4) 0.048(4) 0.047(3) 0.002(3) 0.016(3) 0.003(3)
C23S 0.050(4) 0.050(4) 0.054(3) 0.000(3) 0.018(3) 0.001(3)
C24S 0.066(5) 0.071(5) 0.067(4) 0.000(3) 0.023(4) 0.008(4)
C26S 0.043(4) 0.050(4) 0.055(4) 0.002(3) 0.013(3) -0.002(3)
C27S 0.055(4) 0.044(4) 0.057(3) -0.001(3) 0.016(3) -0.001(3)
C31S 0.019(2) 0.019(2) 0.039(2) -0.0032(19) 0.0114(19) -0.0061(19)
C32S 0.022(2) 0.034(3) 0.055(3) -0.006(2) 0.013(2) -0.002(2)
C33S 0.046(3) 0.051(4) 0.045(3) -0.005(2) 0.017(3) 0.000(3)
C34S 0.045(3) 0.046(4) 0.046(3) -0.003(2) 0.017(2) 0.002(3)
C36S 0.028(3) 0.030(3) 0.054(3) 0.000(2) 0.007(2) -0.010(2)
C37S 0.026(2) 0.023(3) 0.046(3) -0.005(2) 0.009(2) -0.010(2)
C41S 0.060(5) 0.058(4) 0.062(4) 0.002(3) 0.013(3) 0.004(4)
C42S 0.060(4) 0.067(5) 0.059(4) -0.006(3) 0.018(3) 0.000(4)
C43S 0.041(3) 0.043(3) 0.045(3) 0.001(2) 0.013(2) -0.004(3)
C44S 0.047(4) 0.056(4) 0.053(3) -0.001(3) 0.021(3) 0.002(3)
N45S 0.065(4) 0.062(4) 0.070(3) 0.004(3) 0.027(3) 0.003(3)
C46S 0.054(4) 0.051(4) 0.052(3) -0.003(3) 0.017(3) 0.000(3)
C47S 0.058(4) 0.054(4) 0.056(4) -0.002(3) 0.021(3) -0.003(3)
N1N 0.029(2) 0.034(3) 0.046(2) -0.0069(19) 0.0188(19) -0.0054(19)
O11N 0.035(2) 0.042(2) 0.066(2) -0.0087(18) 0.0159(19) -0.0010(18)
O12N 0.050(2) 0.023(2) 0.069(2) -0.0012(17) 0.0261(19) -0.0016(18)
O13N 0.052(3) 0.040(2) 0.067(3) -0.0087(19) 0.005(2) -0.003(2)
N2N 0.059(4) 0.051(3) 0.058(3) 0.001(3) 0.018(3) -0.001(3)
O21N 0.067(3) 0.055(3) 0.056(2) -0.001(2) 0.021(2) -0.002(2)
O22N 0.063(3) 0.058(3) 0.064(3) 0.001(2) 0.022(2) 0.002(2)
O23N 0.056(3) 0.046(3) 0.069(3) 0.000(2) 0.002(2) -0.012(2)
N3N 0.065(4) 0.064(4) 0.059(3) -0.001(3) 0.022(3) 0.000(4)
O31N 0.067(3) 0.069(3) 0.067(3) 0.001(2) 0.025(2) 0.000(3)
O32N 0.071(3) 0.074(3) 0.070(3) 0.000(2) 0.026(3) -0.001(3)
O33N 0.071(3) 0.073(4) 0.070(3) -0.001(2) 0.027(2) 0.004(3)
N4N 0.066(9) 0.060(8) 0.061(7) -0.006(6) 0.020(6) 0.007(7)
O41N 0.073(7) 0.064(7) 0.068(6) 0.000(5) 0.016(5) 0.006(6)
O42N 0.071(7) 0.072(7) 0.064(6) -0.002(5) 0.025(5) -0.003(5)
O43N 0.069(7) 0.070(7) 0.076(6) -0.001(5) 0.021(5) -0.001(5)
N5N 0.035(5) 0.047(6) 0.033(4) 0.003(4) 0.016(4) 0.002(4)
O51N 0.046(5) 0.046(5) 0.058(5) -0.001(4) 0.020(4) -0.004(4)
O52N 0.072(6) 0.059(6) 0.064(5) -0.005(4) 0.024(4) -0.006(5)
O53N 0.085(8) 0.057(6) 0.073(6) 0.000(4) 0.026(5) -0.002(5)
O1W 0.057(3) 0.049(3) 0.052(2) 0.0014(17) 0.0182(19) 0.002(2)
O2W 0.045(2) 0.047(2) 0.045(2) -0.0010(16) 0.0155(17) -0.0023(18)
O3W 0.067(3) 0.065(3) 0.064(3) -0.001(2) 0.024(2) 0.002(2)
O4W 0.071(3) 0.069(3) 0.065(3) -0.002(2) 0.025(2) -0.001(3)
O5W 0.070(3) 0.067(3) 0.066(3) 0.000(2) 0.023(2) -0.001(2)
O6W 0.062(3) 0.066(3) 0.063(3) -0.002(2) 0.021(2) -0.002(2)
O7W 0.069(3) 0.069(3) 0.065(3) 0.000(2) 0.026(2) 0.000(3)
O8W 0.066(3) 0.066(3) 0.063(3) 0.001(2) 0.025(2) 0.000(2)
O9W 0.058(3) 0.057(3) 0.058(2) -0.0009(19) 0.022(2) -0.002(2)
O10W 0.064(6) 0.069(6) 0.067(5) 0.000(4) 0.025(4) -0.001(5)
O11W 0.068(3) 0.065(3) 0.070(3) 0.000(2) 0.026(2) 0.002(2)
O12W 0.064(3) 0.068(3) 0.063(3) -0.001(2) 0.021(2) -0.002(2)
O13W 0.064(3) 0.067(3) 0.071(3) 0.000(2) 0.025(2) -0.004(2)
O14W 0.075(4) 0.082(4) 0.078(3) 0.000(2) 0.031(3) -0.001(3)
O15W 0.065(3) 0.058(3) 0.066(3) 0.001(2) 0.024(2) -0.002(2)
O16W 0.072(3) 0.079(4) 0.069(3) 0.001(2) 0.025(2) 0.002(3)
O17W 0.075(3) 0.074(4) 0.076(3) 0.001(2) 0.028(2) -0.002(3)
O18W 0.059(3) 0.056(3) 0.058(2) -0.0009(19) 0.019(2) 0.000(2)
O19W 0.054(10) 0.037(9) 0.047(8) 0.003(6) 0.025(7) 0.000(7)
O20W 0.072(6) 0.063(6) 0.070(5) 0.003(4) 0.026(5) 0.001(5)
O21W 0.055(3) 0.058(3) 0.060(2) 0.0007(19) 0.023(2) 0.001(2)
O22W 0.072(3) 0.072(3) 0.069(3) 0.004(2) 0.025(2) 0.003(3)
O23W 0.055(10) 0.054(11) 0.064(10) -0.012(8) 0.028(8) -0.010(8)
O24W 0.058(6) 0.058(6) 0.063(5) -0.005(4) 0.023(4) 0.002(5)
O25W 0.042(9) 0.050(10) 0.051(9) 0.003(7) 0.016(7) 0.001(7)
O26W 0.070(3) 0.074(3) 0.069(3) 0.000(2) 0.025(2) 0.001(3)
O27W 0.070(3) 0.068(3) 0.068(3) 0.004(2) 0.023(2) 0.003(3)
O28W 0.074(3) 0.068(3) 0.066(3) 0.001(2) 0.026(2) 0.004(3)
O29W 0.075(3) 0.077(4) 0.076(3) 0.000(2) 0.026(2) -0.004(3)
O30W 0.065(7) 0.074(7) 0.072(6) -0.002(5) 0.027(5) 0.004(5)
O31W 0.068(12) 0.069(13) 0.061(10) -0.006(9) 0.017(9) 0.003(10)
O32W 0.069(6) 0.077(7) 0.072(6) 0.002(5) 0.020(5) -0.004(5)
O33W 0.071(7) 0.077(7) 0.066(5) 0.003(5) 0.023(5) -0.006(5)
O34W 0.072(3) 0.073(3) 0.072(3) -0.001(2) 0.026(2) -0.004(3)
O35W 0.072(7) 0.080(7) 0.065(6) 0.002(5) 0.022(5) 0.004(6)
O36W 0.082(7) 0.063(6) 0.068(6) 0.000(4) 0.030(5) 0.001(5)
O37W 0.078(4) 0.078(4) 0.076(3) -0.004(2) 0.027(3) -0.002(3)

loop_
_atom_type_symbol
_atom_type_description
_atom_type_scat_dispersion_real
_atom_type_scat_dispersion_imag
_atom_type_scat_source
C C 0.0033 0.0016 'International Tables Vol C Tables 4.2.6.8 and 6.1.1.4'
H H 0.0000 0.0000 'International Tables Vol C Tables 4.2.6.8 and 6.1.1.4'
N N 0.0061 0.0033 'International Tables Vol C Tables 4.2.6.8 and 6.1.1.4'
O O 0.0106 0.0060 'International Tables Vol C Tables 4.2.6.8 and 6.1.1.4'
Ag Ag -0.8971 1.1015 'International Tables Vol C Tables 4.2.6.8 and 6.1.1.4'
Pr Pr -0.2180 2.8214 'International Tables Vol C Tables 4.2.6.8 and 6.1.1.4'

loop_
_geom_angle_atom_site_label_1
_geom_angle_atom_site_label_2
_geom_angle_atom_site_label_3
_geom_angle
_geom_angle_site_symmetry_1
_geom_angle_site_symmetry_3
_geom_angle_publ_flag
O11M Pr1 O31M 73.20(10) . . ?
O11M Pr1 O11S 82.59(10) . . ?
O31M Pr1 O11S 143.51(10) . . ?
O11M Pr1 O21M 68.32(10) . . ?
O31M Pr1 O21M 70.48(9) . . ?
O11S Pr1 O21M 75.41(10) . . ?
O11M Pr1 O11 84.36(10) . . ?
O31M Pr1 O11 132.24(9) . . ?
O11S Pr1 O11 69.77(11) . . ?
O21M Pr1 O11 138.02(10) . . ?
O11M Pr1 O21 150.81(9) . . ?
O31M Pr1 O21 132.85(10) . . ?
O11S Pr1 O21 68.29(10) . . ?
O21M Pr1 O21 104.66(9) . . ?
O11 Pr1 O21 83.71(10) . . ?
O11M Pr1 O13M 135.93(10) . . ?
O31M Pr1 O13M 82.45(10) . . ?
O11S Pr1 O13M 132.76(10) . . ?
O21M Pr1 O13M 135.98(11) . . ?
O11 Pr1 O13M 85.77(11) . . ?
O21 Pr1 O13M 69.39(9) . . ?
O11M Pr1 O12M 124.67(10) . . ?
O31M Pr1 O12M 67.20(9) . . ?
O11S Pr1 O12M 108.07(11) . . ?
O21M Pr1 O12M 63.01(10) . . ?
O11 Pr1 O12M 150.85(9) . . ?
O21 Pr1 O12M 69.29(10) . . ?
O13M Pr1 O12M 74.83(11) . . ?
O11M Pr1 O42M 66.12(10) . . ?
O31M Pr1 O42M 62.61(10) . . ?
O11S Pr1 O42M 130.50(11) . . ?
O21M Pr1 O42M 121.41(9) . . ?
O11 Pr1 O42M 69.83(10) . . ?
O21 Pr1 O42M 132.68(10) . . ?
O13M Pr1 O42M 70.15(10) . . ?
O12M Pr1 O42M 121.15(10) . . ?
O11M Pr1 Pr3 79.78(7) . . ?
O31M Pr1 Pr3 36.80(7) . . ?
O11S Pr1 Pr3 113.01(8) . . ?
O21M Pr1 Pr3 38.07(7) . . ?
O11 Pr1 Pr3 163.27(7) . . ?
O21 Pr1 Pr3 112.84(8) . . ?
O13M Pr1 Pr3 101.96(8) . . ?
O12M Pr1 Pr3 45.55(7) . . ?
O42M Pr1 Pr3 98.59(7) . . ?
O11M Pr1 Pr4 37.97(7) . . ?
O31M Pr1 Pr4 39.17(7) . . ?
O11S Pr1 Pr4 120.35(7) . . ?
O21M Pr1 Pr4 77.12(6) . . ?
O11 Pr1 Pr4 100.82(7) . . ?
O21 Pr1 Pr4 171.15(7) . . ?
O13M Pr1 Pr4 103.17(7) . . ?
O12M Pr1 Pr4 104.60(6) . . ?
O42M Pr1 Pr4 44.34(7) . . ?
Pr3 Pr1 Pr4 63.129(19) . . ?
O11M Pr1 Pr2 35.41(7) . . ?
O31M Pr1 Pr2 75.29(7) . . ?
O11S Pr1 Pr2 69.25(7) . . ?
O21M Pr1 Pr2 34.32(7) . . ?
O11 Pr1 Pr2 108.93(7) . . ?
O21 Pr1 Pr2 127.37(7) . . ?
O13M Pr1 Pr2 157.73(7) . . ?
O12M Pr1 Pr2 96.48(7) . . ?
O42M Pr1 Pr2 98.64(7) . . ?
Pr3 Pr1 Pr2 59.671(10) . . ?
Pr4 Pr1 Pr2 58.537(7) . . ?
O21M Pr2 O21S 131.22(12) . . ?
O21M Pr2 O41M 71.30(9) . . ?
O21S Pr2 O41M 82.41(11) . . ?
O21M Pr2 O12S 80.24(10) . . ?
O21S Pr2 O12S 134.19(12) . . ?
O41M Pr2 O12S 143.39(10) . . ?
O21M Pr2 O11M 68.52(10) . . ?
O21S Pr2 O11M 139.92(10) . . ?
O41M Pr2 O11M 71.84(10) . . ?
O12S Pr2 O11M 76.64(10) . . ?
O21M Pr2 O51 149.51(10) . . ?
O21S Pr2 O51 74.04(12) . . ?
O41M Pr2 O51 136.39(9) . . ?
O12S Pr2 O51 69.28(10) . . ?
O11M Pr2 O51 104.19(11) . . ?
O21M Pr2 O41 82.23(10) . . ?
O21S Pr2 O41 81.08(11) . . ?
O41M Pr2 O41 125.83(11) . . ?
O12S Pr2 O41 70.36(11) . . ?
O11M Pr2 O41 138.96(10) . . ?
O51 Pr2 O41 86.46(11) . . ?
O21M Pr2 O22M 125.10(9) . . ?
O21S Pr2 O22M 75.86(11) . . ?
O41M Pr2 O22M 66.64(10) . . ?
O12S Pr2 O22M 116.16(11) . . ?
O11M Pr2 O22M 66.00(10) . . ?
O51 Pr2 O22M 72.23(10) . . ?
O41 Pr2 O22M 152.03(10) . . ?
O21M Pr2 O32M 64.27(10) . . ?
O21S Pr2 O32M 67.02(11) . . ?
O41M Pr2 O32M 59.64(9) . . ?
O12S Pr2 O32M 126.45(10) . . ?
O11M Pr2 O32M 120.02(10) . . ?
O51 Pr2 O32M 134.97(10) . . ?
O41 Pr2 O32M 66.39(10) . . ?
O22M Pr2 O32M 116.94(10) . . ?
O21M Pr2 Pr4 78.28(7) . . ?
O21S Pr2 Pr4 104.62(9) . . ?
O41M Pr2 Pr4 37.33(7) . . ?
O12S Pr2 Pr4 115.28(8) . . ?
O11M Pr2 Pr4 38.69(6) . . ?
O51 Pr2 Pr4 115.35(7) . . ?
O41 Pr2 Pr4 158.18(8) . . ?
O22M Pr2 Pr4 46.93(7) . . ?
O32M Pr2 Pr4 96.03(6) . . ?
O21M Pr2 Pr3 36.58(7) . . ?
O21S Pr2 Pr3 100.56(9) . . ?
O41M Pr2 Pr3 38.56(7) . . ?
O12S Pr2 Pr3 116.81(7) . . ?
O11M Pr2 Pr3 78.03(7) . . ?
O51 Pr2 Pr3 173.91(7) . . ?
O41 Pr2 Pr3 95.55(8) . . ?
O22M Pr2 Pr3 103.98(7) . . ?
O32M Pr2 Pr3 42.09(7) . . ?
Pr4 Pr2 Pr3 62.820(14) . . ?
O21M Pr2 Pr1 35.61(7) . . ?
O21S Pr2 Pr1 156.94(9) . . ?
O41M Pr2 Pr1 74.98(7) . . ?
O12S Pr2 Pr1 68.49(7) . . ?
O11M Pr2 Pr1 34.32(6) . . ?
O51 Pr2 Pr1 126.33(7) . . ?
O41 Pr2 Pr1 108.50(8) . . ?
O22M Pr2 Pr1 98.80(7) . . ?
O32M Pr2 Pr1 96.98(7) . . ?
Pr4 Pr2 Pr1 58.96(2) . . ?
Pr3 Pr2 Pr1 58.427(12) . . ?
O31M Pr3 O21M 71.61(10) . . ?
O31M Pr3 O31S 79.87(10) . . ?
O21M Pr3 O31S 140.45(10) . . ?
O31M Pr3 O41M 67.82(9) . . ?
O21M Pr3 O41M 69.54(9) . . ?
O31S Pr3 O41M 74.66(10) . . ?
O31M Pr3 O81 81.50(12) . . ?
O21M Pr3 O81 128.86(11) . . ?
O31S Pr3 O81 70.77(11) . . ?
O41M Pr3 O81 137.02(10) . . ?
O31M Pr3 O71 148.66(10) . . ?
O21M Pr3 O71 137.94(11) . . ?
O31S Pr3 O71 69.39(11) . . ?
O41M Pr3 O71 108.09(12) . . ?
O81 Pr3 O71 82.80(14) . . ?
O31M Pr3 O33M 136.04(11) . . ?
O21M Pr3 O33M 85.57(11) . . ?
O31S Pr3 O33M 133.50(12) . . ?
O41M Pr3 O33M 138.07(12) . . ?
O81 Pr3 O33M 84.87(12) . . ?
O71 Pr3 O33M 68.70(12) . . ?
O31M Pr3 O32M 126.17(11) . . ?
O21M Pr3 O32M 69.74(11) . . ?
O31S Pr3 O32M 109.06(10) . . ?
O41M Pr3 O32M 64.40(10) . . ?
O81 Pr3 O32M 152.28(13) . . ?
O71 Pr3 O32M 71.90(13) . . ?
O33M Pr3 O32M 75.68(12) . . ?
O31M Pr3 O12M 66.99(9) . . ?
O21M Pr3 O12M 62.78(10) . . ?
O31S Pr3 O12M 128.89(10) . . ?
O41M Pr3 O12M 121.80(10) . . ?
O81 Pr3 O12M 66.87(11) . . ?
O71 Pr3 O12M 129.48(12) . . ?
O33M Pr3 O12M 69.19(12) . . ?
O32M Pr3 O12M 121.78(10) . . ?
O31M Pr3 Pr1 37.43(6) . . ?
O21M Pr3 Pr1 38.66(7) . . ?
O31S Pr3 Pr1 117.17(8) . . ?
O41M Pr3 Pr1 77.18(7) . . ?
O81 Pr3 Pr1 96.61(10) . . ?
O71 Pr3 Pr1 172.89(8) . . ?
O33M Pr3 Pr1 104.19(10) . . ?
O32M Pr3 Pr1 107.09(8) . . ?
O12M Pr3 Pr1 44.73(7) . . ?
O31M Pr3 Pr2 77.40(7) . . ?
O21M Pr3 Pr2 35.78(7) . . ?
O31S Pr3 Pr2 112.07(8) . . ?
O41M Pr3 Pr2 37.48(7) . . ?
O81 Pr3 Pr2 157.66(10) . . ?
O71 Pr3 Pr2 119.30(10) . . ?
O33M Pr3 Pr2 105.38(9) . . ?
O32M Pr3 Pr2 49.54(8) . . ?
O12M Pr3 Pr2 97.78(7) . . ?
Pr1 Pr3 Pr2 61.902(15) . . ?
O31M Pr3 Pr4 35.30(6) . . ?
O21M Pr3 Pr4 73.74(7) . . ?
O31S Pr3 Pr4 67.18(8) . . ?
O41M Pr3 Pr4 33.93(7) . . ?
O81 Pr3 Pr4 107.06(9) . . ?
O71 Pr3 Pr4 128.53(9) . . ?
O33M Pr3 Pr4 159.28(9) . . ?
O32M Pr3 Pr4 97.66(8) . . ?
O12M Pr3 Pr4 99.42(7) . . ?
Pr1 Pr3 Pr4 58.44(3) . . ?
Pr2 Pr3 Pr4 57.776(16) . . ?
O41M Pr4 O32S 82.26(10) . . ?
O41M Pr4 O11M 72.73(10) . . ?
O32S Pr4 O11M 143.52(9) . . ?
O41M Pr4 O43M 134.19(11) . . ?
O32S Pr4 O43M 132.12(11) . . ?
O11M Pr4 O43M 83.79(11) . . ?
O41M Pr4 O101 149.73(12) . . ?
O32S Pr4 O101 67.56(12) . . ?
O11M Pr4 O101 134.47(12) . . ?
O43M Pr4 O101 71.04(13) . . ?
O41M Pr4 O31M 67.93(9) . . ?
O32S Pr4 O31M 75.08(10) . . ?
O11M Pr4 O31M 71.13(9) . . ?
O43M Pr4 O31M 139.60(11) . . ?
O101 Pr4 O31M 104.65(12) . . ?
O41M Pr4 O111 81.84(11) . . ?
O32S Pr4 O111 68.75(11) . . ?
O11M Pr4 O111 130.79(10) . . ?
O43M Pr4 O111 84.97(12) . . ?
O101 Pr4 O111 85.08(12) . . ?
O31M Pr4 O111 135.36(11) . . ?
O41M Pr4 O42M 123.37(9) . . ?
O32S Pr4 O42M 109.28(11) . . ?
O11M Pr4 O42M 66.44(10) . . ?
O43M Pr4 O42M 78.38(11) . . ?
O101 Pr4 O42M 71.59(11) . . ?
O31M Pr4 O42M 62.85(9) . . ?
O111 Pr4 O42M 154.69(10) . . ?
O41M Pr4 O22M 64.97(10) . . ?
O32S Pr4 O22M 127.69(11) . . ?
O11M Pr4 O22M 63.96(9) . . ?
O43M Pr4 O22M 69.45(11) . . ?
O101 Pr4 O22M 133.01(12) . . ?
O31M Pr4 O22M 121.87(9) . . ?
O111 Pr4 O22M 67.21(10) . . ?
O42M Pr4 O22M 122.60(10) . . ?
O41M Pr4 Pr2 38.14(7) . . ?
O32S Pr4 Pr2 120.27(7) . . ?
O11M Pr4 Pr2 38.84(7) . . ?
O43M Pr4 Pr2 102.14(9) . . ?
O101 Pr4 Pr2 172.13(9) . . ?
O31M Pr4 Pr2 77.81(7) . . ?
O111 Pr4 Pr2 98.45(8) . . ?
O42M Pr4 Pr2 103.58(7) . . ?
O22M Pr4 Pr2 44.07(6) . . ?
O41M Pr4 Pr1 78.22(6) . . ?
O32S Pr4 Pr1 112.82(7) . . ?
O11M Pr4 Pr1 36.92(7) . . ?
O43M Pr4 Pr1 105.59(8) . . ?
O101 Pr4 Pr1 114.81(10) . . ?
O31M Pr4 Pr1 38.00(7) . . ?
O111 Pr4 Pr1 159.48(8) . . ?
O42M Pr4 Pr1 45.69(6) . . ?
O22M Pr4 Pr1 99.57(6) . . ?
Pr2 Pr4 Pr1 62.500(18) . . ?
O41M Pr4 Pr3 35.62(7) . . ?
O32S Pr4 Pr3 68.86(7) . . ?
O11M Pr4 Pr3 75.42(7) . . ?
O43M Pr4 Pr3 159.02(8) . . ?
O101 Pr4 Pr3 126.45(10) . . ?
O31M Pr4 Pr3 33.72(7) . . ?
O111 Pr4 Pr3 106.44(9) . . ?
O42M Pr4 Pr3 95.53(7) . . ?
O22M Pr4 Pr3 98.29(7) . . ?
Pr2 Pr4 Pr3 59.404(14) . . ?
Pr1 Pr4 Pr3 58.43(2) . . ?
N15S Ag1 N45S 135.39(17) . . ?
N15S Ag1 O1M 132.91(16) . . ?
N45S Ag1 O1M 88.83(19) . . ?
N35S Ag2 N25S 156.41(17) . 2_545 ?
N35S Ag2 O2M 102.80(17) . . ?
N25S Ag2 O2M 96.59(16) 2_545 . ?
O3M Ag3 O141 97.52(11) . . ?
O3M Ag3 O151 101.93(13) . . ?
O141 Ag3 O151 77.03(11) . . ?
O3M Ag3 O4M 89.59(12) . . ?
O141 Ag3 O4M 172.65(11) . . ?
O151 Ag3 O4M 103.39(11) . . ?
O3M Ag3 O131 90.58(12) . . ?
O141 Ag3 O131 78.45(12) . . ?
O151 Ag3 O131 153.69(11) . . ?
O4M Ag3 O131 99.72(12) . . ?
C11 O11 Pr1 146.5(3) . . ?
C21 O21 Pr1 145.1(3) . . ?
C41 O41 Pr2 142.8(4) . . ?
C51 O51 Pr2 146.7(3) . . ?
C71 O71 Pr3 147.8(4) . . ?
C81 O81 Pr3 144.6(4) . . ?
C101 O101 Pr4 148.3(4) . . ?
C111 O111 Pr4 143.1(3) . . ?
C131 O131 Ag3 114.9(3) . . ?
C141 O141 Ag3 102.5(3) . . ?
C151 O151 Ag3 119.3(3) . . ?
C11 N11 C65 122.9(4) . . ?
C11 N11 C13 112.8(3) . . ?
C65 N11 C13 123.2(4) . . ?
C12 N12 C13 111.4(4) . . ?
C12 N12 C66 120.2(4) . . ?
C13 N12 C66 122.0(4) . . ?
C11 N13 C15 123.6(4) . . ?
C11 N13 C14 112.4(4) . . ?
C15 N13 C14 123.6(4) . . ?
C12 N14 C14 113.7(4) . . ?
C12 N14 C16 122.2(4) . . ?
C14 N14 C16 122.6(4) . . ?
C21 N21 C15 122.9(3) . . ?
C21 N21 C23 113.0(4) . . ?
C15 N21 C23 122.7(4) . . ?
C22 N22 C23 110.9(4) . . ?
C22 N22 C16 124.7(4) . . ?
C23 N22 C16 124.0(4) . . ?
C21 N23 C25 122.3(4) . . ?
C21 N23 C24 110.9(4) . . ?
C25 N23 C24 124.7(3) . . ?
C22 N24 C24 112.3(4) . . ?
C22 N24 C26 123.6(4) . . ?
C24 N24 C26 124.1(4) . . ?
C31 N31 C33 112.7(4) . . ?
C31 N31 C25 123.1(4) . . ?
C33 N31 C25 124.2(4) . . ?
C32 N32 C33 112.2(4) . . ?
C32 N32 C26 121.1(4) . . ?
C33 N32 C26 123.4(4) . . ?
C31 N33 C35 122.1(4) . . ?
C31 N33 C34 111.3(4) . . ?
C35 N33 C34 122.9(4) . . ?
C32 N34 C34 112.9(4) . . ?
C32 N34 C36 121.2(4) . . ?
C34 N34 C36 121.9(4) . . ?
C41 N41 C43 112.1(4) . . ?
C41 N41 C35 123.0(4) . . ?
C43 N41 C35 122.3(4) . . ?
C42 N42 C43 111.3(4) . . ?
C42 N42 C36 121.8(4) . . ?
C43 N42 C36 124.4(4) . . ?
C41 N43 C45 124.7(4) . . ?
C41 N43 C44 111.3(4) . . ?
C45 N43 C44 123.8(4) . . ?
C42 N44 C44 113.8(4) . . ?
C42 N44 C46 120.5(4) . . ?
C44 N44 C46 123.6(4) . . ?
C51 N51 C45 122.4(4) . . ?
C51 N51 C53 110.8(4) . . ?
C45 N51 C53 125.1(4) . . ?
C52 N52 C46 123.0(4) . . ?
C52 N52 C53 112.2(4) . . ?
C46 N52 C53 124.8(5) . . ?
C51 N53 C54 111.6(4) . . ?
C51 N53 C55 122.9(4) . . ?
C54 N53 C55 125.1(4) . . ?
C52 N54 C56 122.6(4) . . ?
C52 N54 C54 111.8(4) . . ?
C56 N54 C54 124.1(4) . . ?
C61 N61 C63 113.2(4) . . ?
C61 N61 C55 121.3(4) . . ?
C63 N61 C55 124.8(4) . . ?
C62 N62 C56 123.1(4) . . ?
C62 N62 C63 112.7(4) . . ?
C56 N62 C63 122.6(4) . . ?
C61 N63 C64 113.3(4) . . ?
C61 N63 C65 119.7(4) . . ?
C64 N63 C65 121.4(4) . . ?
C62 N64 C66 122.3(4) . . ?
C62 N64 C64 114.3(4) . . ?
C66 N64 C64 122.2(4) . . ?
C71 N71 C73 108.8(4) . . ?
C71 N71 C125 122.9(5) . . ?
C73 N71 C125 126.5(5) . . ?
C126 N72 C72 124.3(5) . . ?
C126 N72 C73 134.3(5) . . ?
C72 N72 C73 101.3(4) . . ?
C71 N73 C74 111.2(5) . . ?
C71 N73 C75 123.9(5) . . ?
C74 N73 C75 124.8(5) . . ?
C76 N74 C74 123.9(5) . . ?
C76 N74 C72 124.4(5) . . ?
C74 N74 C72 109.2(5) . . ?
C75 N81 C81 121.6(5) . . ?
C75 N81 C83 124.4(5) . . ?
C81 N81 C83 112.2(5) . . ?
C82 N82 C76 127.9(5) . . ?
C82 N82 C83 107.5(5) . . ?
C76 N82 C83 121.7(4) . . ?
C81 N83 C85 123.6(5) . . ?
C81 N83 C84 108.7(5) . . ?
C85 N83 C84 124.2(5) . . ?
C82 N84 C86 122.2(5) . . ?
C82 N84 C84 108.3(5) . . ?
C86 N84 C84 124.7(5) . . ?
C91 N91 C85 121.2(5) . . ?
C91 N91 C93 111.3(4) . . ?
C85 N91 C93 121.6(4) . . ?
C92 N92 C93 113.7(4) . . ?
C92 N92 C86 120.3(4) . . ?
C93 N92 C86 122.9(4) . . ?
C91 N93 C95 123.4(5) . . ?
C91 N93 C94 110.2(4) . . ?
C95 N93 C94 126.3(4) . . ?
C92 N94 C96 124.5(5) . . ?
C92 N94 C94 110.3(4) . . ?
C96 N94 C94 122.6(5) . . ?
C101 N101 C95 125.6(5) . . ?
C101 N101 C103 111.9(5) . . ?
C95 N101 C103 122.0(5) . . ?
C102 N102 C103 113.5(5) . . ?
C102 N102 C96 122.1(5) . . ?
C103 N102 C96 124.0(5) . . ?
C101 N103 C105 122.6(5) . . ?
C101 N103 C104 111.6(5) . . ?
C105 N103 C104 124.5(4) . . ?
C102 N104 C104 113.2(5) . . ?
C102 N104 C106 123.5(6) . . ?
C104 N104 C106 123.3(5) . . ?
C111 N111 C113 110.9(5) . . ?
C111 N111 C105 125.2(4) . . ?
C113 N111 C105 123.8(4) . . ?
C112 N112 C106 123.8(5) . . ?
C112 N112 C113 113.1(5) . . ?
C106 N112 C113 120.2(5) . . ?
C111 N113 C115 124.3(4) . . ?
C111 N113 C114 112.1(4) . . ?
C115 N113 C114 120.8(4) . . ?
C112 N114 C114 110.7(5) . . ?
C112 N114 C116 120.8(5) . . ?
C114 N114 C116 123.9(5) . . ?
C121 N121 C123 110.3(4) . . ?
C121 N121 C115 122.9(5) . . ?
C123 N121 C115 123.4(4) . . ?
C122 N122 C116 124.5(5) . . ?
C122 N122 C123 112.7(4) . . ?
C116 N122 C123 121.5(4) . . ?
C121 N123 C125 123.1(5) . . ?
C121 N123 C124 115.5(4) . . ?
C125 N123 C124 121.5(5) . . ?
C122 N124 C124 116.6(5) . . ?
C122 N124 C126 119.3(5) . . ?
C124 N124 C126 123.6(4) . . ?
C131 N131 C133 111.1(4) . . ?
C131 N131 C185 122.1(4) . . ?
C133 N131 C185 121.8(5) . . ?
C132 N132 C186 123.3(5) . . ?
C132 N132 C133 111.5(4) . . ?
C186 N132 C133 125.2(5) . . ?
C131 N133 C135 125.0(5) . . ?
C131 N133 C134 112.0(4) . . ?
C135 N133 C134 123.0(4) . . ?
C132 N134 C134 111.3(4) . . ?
C132 N134 C136 121.6(4) . . ?
C134 N134 C136 123.4(4) . . ?
C141 N141 C143 114.8(4) . . ?
C141 N141 C135 121.8(4) . . ?
C143 N141 C135 123.3(5) . . ?
C142 N142 C136 124.1(4) . . ?
C142 N142 C143 110.4(5) . . ?
C136 N142 C143 122.9(4) . . ?
C141 N143 C144 114.4(4) . . ?
C141 N143 C145 121.7(4) . . ?
C144 N143 C145 123.8(4) . . ?
C142 N144 C144 112.5(4) . . ?
C142 N144 C146 121.9(4) . . ?
C144 N144 C146 124.1(5) . . ?
C151 N151 C153 112.5(4) . . ?
C151 N151 C145 123.0(4) . . ?
C153 N151 C145 124.3(4) . . ?
C152 N152 C153 112.5(4) . . ?
C152 N152 C146 123.5(5) . . ?
C153 N152 C146 122.8(4) . . ?
C151 N153 C154 111.1(4) . . ?
C151 N153 C155 121.3(5) . . ?
C154 N153 C155 124.5(4) . . ?
C152 N154 C154 112.1(4) . . ?
C152 N154 C156 123.6(5) . . ?
C154 N154 C156 124.2(5) . . ?
C161 N161 C155 121.5(5) . . ?
C161 N161 C163 112.8(5) . . ?
C155 N161 C163 124.3(5) . . ?
C162 N162 C156 122.7(5) . . ?
C162 N162 C163 111.4(5) . . ?
C156 N162 C163 124.5(6) . . ?
C161 N163 C165 124.0(5) . . ?
C161 N163 C164 111.2(5) . . ?
C165 N163 C164 124.1(5) . . ?
C162 N164 C166 122.1(5) . . ?
C162 N164 C164 110.3(5) . . ?
C166 N164 C164 125.7(5) . . ?
C171 N171 C165 125.4(5) . . ?
C171 N171 C173 109.8(5) . . ?
C165 N171 C173 124.7(5) . . ?
C172 N172 C166 122.1(5) . . ?
C172 N172 C173 111.6(5) . . ?
C166 N172 C173 125.5(5) . . ?
C171 N173 C174 111.7(6) . . ?
C171 N173 C175 123.8(5) . . ?
C174 N173 C175 124.5(6) . . ?
C172 N174 C174 114.1(5) . . ?
C172 N174 C176 120.1(5) . . ?
C174 N174 C176 124.9(5) . . ?
C181 N181 C175 121.7(6) . . ?
C181 N181 C183 112.9(5) . . ?
C175 N181 C183 125.5(4) . . ?
C182 N182 C176 124.0(5) . . ?
C182 N182 C183 110.1(5) . . ?
C176 N182 C183 124.0(4) . . ?
C181 N183 C185 118.5(5) . . ?
C181 N183 C184 113.8(4) . . ?
C185 N183 C184 124.4(5) . . ?
C182 N184 C184 113.4(5) . . ?
C182 N184 C186 122.9(5) . . ?
C184 N184 C186 123.6(5) . . ?
O11 C11 N13 125.1(4) . . ?
O11 C11 N11 126.1(4) . . ?
N13 C11 N11 108.8(4) . . ?
O12 C12 N14 127.4(4) . . ?
O12 C12 N12 125.5(5) . . ?
N14 C12 N12 107.0(4) . . ?
N12 C13 N11 114.9(4) . . ?
N12 C13 C14 104.5(3) . . ?
N11 C13 C14 102.6(4) . . ?
N13 C14 N14 115.0(4) . . ?
N13 C14 C13 103.3(3) . . ?
N14 C14 C13 102.1(4) . . ?
N13 C15 N21 112.8(4) . . ?
N22 C16 N14 112.3(4) . . ?
O21 C21 N21 125.7(4) . . ?
O21 C21 N23 125.4(4) . . ?
N21 C21 N23 108.8(4) . . ?
O22 C22 N24 125.4(5) . . ?
O22 C22 N22 125.0(5) . . ?
N24 C22 N22 109.7(4) . . ?
N22 C23 N21 115.7(4) . . ?
N22 C23 C24 104.1(4) . . ?
N21 C23 C24 102.3(4) . . ?
N24 C24 N23 115.1(4) . . ?
N24 C24 C23 102.3(4) . . ?
N23 C24 C23 104.3(3) . . ?
N23 C25 N31 113.6(4) . . ?
N32 C26 N24 114.3(3) . . ?
O31 C31 N31 125.4(4) . . ?
O31 C31 N33 125.4(4) . . ?
N31 C31 N33 109.1(4) . . ?
O32 C32 N34 127.0(5) . . ?
O32 C32 N32 126.0(5) . . ?
N34 C32 N32 107.0(4) . . ?
N32 C33 N31 116.4(4) . . ?
N32 C33 C34 104.1(4) . . ?
N31 C33 C34 103.0(3) . . ?
N34 C34 N33 114.3(4) . . ?
N34 C34 C33 102.7(4) . . ?
N33 C34 C33 103.4(3) . . ?
N33 C35 N41 114.7(4) . . ?
N34 C36 N42 112.4(4) . . ?
O41 C41 N41 124.5(4) . . ?
O41 C41 N43 125.8(4) . . ?
N41 C41 N43 109.6(4) . . ?
O42 C42 N44 127.3(5) . . ?
O42 C42 N42 126.5(4) . . ?
N44 C42 N42 106.2(4) . . ?
N42 C43 N41 115.2(4) . . ?
N42 C43 C44 105.3(4) . . ?
N41 C43 C44 102.4(3) . . ?
N44 C44 N43 114.6(4) . . ?
N44 C44 C43 102.7(4) . . ?
N43 C44 C43 104.2(4) . . ?
N51 C45 N43 113.9(4) . . ?
N52 C46 N44 114.2(4) . . ?
O51 C51 N51 125.2(5) . . ?
O51 C51 N53 124.1(4) . . ?
N51 C51 N53 110.7(4) . . ?
O52 C52 N52 127.3(5) . . ?
O52 C52 N54 124.6(5) . . ?
N52 C52 N54 108.0(4) . . ?
N52 C53 N51 115.9(4) . . ?
N52 C53 C54 104.1(4) . . ?
N51 C53 C54 103.4(4) . . ?
N53 C54 N54 115.7(4) . . ?
N53 C54 C53 103.1(4) . . ?
N54 C54 C53 102.5(4) . . ?
N53 C55 N61 112.9(3) . . ?
N54 C56 N62 112.8(4) . . ?
O61 C61 N63 127.4(4) . . ?
O61 C61 N61 125.6(4) . . ?
N63 C61 N61 107.0(4) . . ?
O62 C62 N64 126.9(4) . . ?
O62 C62 N62 126.0(5) . . ?
N64 C62 N62 107.1(4) . . ?
N61 C63 N62 115.1(4) . . ?
N61 C63 C64 102.0(4) . . ?
N62 C63 C64 104.0(4) . . ?
N63 C64 N64 115.5(4) . . ?
N63 C64 C63 103.4(4) . . ?
N64 C64 C63 101.4(4) . . ?
N11 C65 N63 113.7(4) . . ?
N64 C66 N12 114.4(4) . . ?
O71 C71 N71 123.8(5) . . ?
O71 C71 N73 124.9(5) . . ?
N71 C71 N73 111.3(5) . . ?
O72 C72 N72 125.8(5) . . ?
O72 C72 N74 119.3(5) . . ?
N72 C72 N74 114.9(5) . . ?
N71 C73 N72 109.8(4) . . ?
N71 C73 C74 105.2(4) . . ?
N72 C73 C74 111.2(4) . . ?
N74 C74 N73 118.1(5) . . ?
N74 C74 C73 102.1(4) . . ?
N73 C74 C73 102.8(5) . . ?
N81 C75 N73 111.7(4) . . ?
N74 C76 N82 109.7(5) . . ?
O81 C81 N83 125.6(6) . . ?
O81 C81 N81 124.6(5) . . ?
N83 C81 N81 109.7(5) . . ?
O82 C82 N84 126.9(5) . . ?
O82 C82 N82 120.0(5) . . ?
N84 C82 N82 113.0(5) . . ?
N81 C83 N82 114.4(5) . . ?
N81 C83 C84 104.5(5) . . ?
N82 C83 C84 102.7(4) . . ?
N84 C84 C83 106.8(5) . . ?
N84 C84 N83 110.9(4) . . ?
C83 C84 N83 104.5(5) . . ?
N91 C85 N83 112.7(4) . . ?
N84 C86 N92 112.6(5) . . ?
O91 C91 N91 128.4(5) . . ?
O91 C91 N93 122.6(5) . . ?
N91 C91 N93 109.0(5) . . ?
O92 C92 N92 128.2(5) . . ?
O92 C92 N94 124.7(5) . . ?
N92 C92 N94 107.1(4) . . ?
N92 C93 N91 113.8(5) . . ?
N92 C93 C94 103.7(4) . . ?
N91 C93 C94 104.1(5) . . ?
N93 C94 C93 104.6(4) . . ?
N93 C94 N94 114.8(4) . . ?
C93 C94 N94 104.0(5) . . ?
N93 C95 N101 113.2(5) . . ?
N94 C96 N102 113.0(4) . . ?
O101 C101 N103 124.9(6) . . ?
O101 C101 N101 123.7(5) . . ?
N103 C101 N101 111.4(5) . . ?
O102 C102 N104 126.8(6) . . ?
O102 C102 N102 125.3(5) . . ?
N104 C102 N102 107.8(6) . . ?
N102 C103 N101 117.9(5) . . ?
N102 C103 C104 103.9(5) . . ?
N101 C103 C104 101.0(5) . . ?
N103 C104 N104 116.4(5) . . ?
N103 C104 C103 103.6(4) . . ?
N104 C104 C103 101.0(5) . . ?
N103 C105 N111 114.4(5) . . ?
N112 C106 N104 114.0(4) . . ?
O111 C111 N113 126.9(5) . . ?
O111 C111 N111 122.8(6) . . ?
N113 C111 N111 110.2(4) . . ?
O112 C112 N112 127.3(5) . . ?
O112 C112 N114 124.3(5) . . ?
N112 C112 N114 108.4(5) . . ?
N111 C113 N112 114.9(5) . . ?
N111 C113 C114 103.7(4) . . ?
N112 C113 C114 101.4(5) . . ?
N114 C114 N113 114.4(4) . . ?
N114 C114 C113 105.5(5) . . ?
N113 C114 C113 102.9(5) . . ?
N113 C115 N121 115.3(5) . . ?
N122 C116 N114 115.4(4) . . ?
O121 C121 N123 128.4(5) . . ?
O121 C121 N121 122.1(5) . . ?
N123 C121 N121 109.5(4) . . ?
O122 C122 N124 130.8(6) . . ?
O122 C122 N122 123.0(5) . . ?
N124 C122 N122 105.8(5) . . ?
N121 C123 N122 115.7(5) . . ?
N121 C123 C124 104.4(4) . . ?
N122 C123 C124 100.9(5) . . ?
N124 C124 N123 119.5(5) . . ?
N124 C124 C123 104.0(4) . . ?
N123 C124 C123 100.1(5) . . ?
N123 C125 N71 113.5(4) . . ?
N72 C126 N124 113.4(6) . . ?
O131 C131 N133 125.4(5) . . ?
O131 C131 N131 125.3(5) . . ?
N133 C131 N131 109.3(5) . . ?
O132 C132 N132 126.7(5) . . ?
O132 C132 N134 124.4(5) . . ?
N132 C132 N134 108.9(4) . . ?
N132 C133 N131 113.3(4) . . ?
N132 C133 C134 104.1(4) . . ?
N131 C133 C134 102.3(4) . . ?
N134 C134 N133 114.1(4) . . ?
N134 C134 C133 102.2(4) . . ?
N133 C134 C133 103.4(4) . . ?
N133 C135 N141 115.1(4) . . ?
N142 C136 N134 113.3(4) . . ?
O141 C141 N141 126.7(5) . . ?
O141 C141 N143 126.5(5) . . ?
N141 C141 N143 106.7(4) . . ?
O142 C142 N144 126.6(5) . . ?
O142 C142 N142 123.0(5) . . ?
N144 C142 N142 110.3(4) . . ?
N142 C143 N141 114.8(4) . . ?
N142 C143 C144 104.7(4) . . ?
N141 C143 C144 101.5(4) . . ?
N143 C144 N144 114.1(4) . . ?
N143 C144 C143 102.5(4) . . ?
N144 C144 C143 101.7(4) . . ?
N151 C145 N143 113.0(4) . . ?
N152 C146 N144 112.6(4) . . ?
O151 C151 N151 125.7(5) . . ?
O151 C151 N153 124.9(5) . . ?
N151 C151 N153 109.3(5) . . ?
O152 C152 N152 125.4(5) . . ?
O152 C152 N154 125.8(5) . . ?
N152 C152 N154 108.8(5) . . ?
N151 C153 N152 115.7(4) . . ?
N151 C153 C154 102.5(4) . . ?
N152 C153 C154 102.2(4) . . ?
N154 C154 N153 116.0(5) . . ?
N154 C154 C153 103.4(4) . . ?
N153 C154 C153 103.7(4) . . ?
N161 C155 N153 114.3(4) . . ?
N162 C156 N154 113.7(4) . . ?
O161 C161 N161 126.7(5) . . ?
O161 C161 N163 126.0(6) . . ?
N161 C161 N163 107.3(5) . . ?
O162 C162 N162 124.8(6) . . ?
O162 C162 N164 126.5(6) . . ?
N162 C162 N164 108.7(5) . . ?
N162 C163 N161 113.5(4) . . ?
N162 C163 C164 103.7(5) . . ?
N161 C163 C164 103.1(5) . . ?
N164 C164 N163 113.2(5) . . ?
N164 C164 C163 104.9(4) . . ?
N163 C164 C163 105.1(4) . . ?
N171 C165 N163 114.5(4) . . ?
N164 C166 N172 114.1(5) . . ?
O171 C171 N171 123.6(7) . . ?
O171 C171 N173 126.0(6) . . ?
N171 C171 N173 110.3(6) . . ?
O172 C172 N172 126.3(5) . . ?
O172 C172 N174 126.5(5) . . ?
N172 C172 N174 107.2(5) . . ?
N172 C173 C174 105.4(5) . . ?
N172 C173 N171 112.7(5) . . ?
C174 C173 N171 103.3(5) . . ?
N174 C174 N173 115.2(4) . . ?
N174 C174 C173 101.7(5) . . ?
N173 C174 C173 104.8(5) . . ?
N173 C175 N181 116.0(4) . . ?
N182 C176 N174 115.5(4) . . ?
O181 C181 N181 127.6(6) . . ?
O181 C181 N183 126.9(5) . . ?
N181 C181 N183 105.3(6) . . ?
O182 C182 N182 124.7(5) . . ?
O182 C182 N184 126.9(5) . . ?
N182 C182 N184 108.4(5) . . ?
N181 C183 N182 114.7(5) . . ?
N181 C183 C184 104.5(4) . . ?
N182 C183 C184 103.9(4) . . ?
N184 C184 N183 114.1(5) . . ?
N184 C184 C183 102.5(4) . . ?
N183 C184 C183 101.9(4) . . ?
N183 C185 N131 112.4(4) . . ?
N132 C186 N184 114.9(5) . . ?
Pr1 O11M Pr4 105.11(11) . . ?
Pr1 O11M Pr2 110.27(11) . . ?
Pr4 O11M Pr2 102.47(11) . . ?
Pr1 O12M Pr3 89.71(9) . . ?
Pr2 O21M Pr3 107.64(11) . . ?
Pr2 O21M Pr1 110.06(12) . . ?
Pr3 O21M Pr1 103.26(11) . . ?
Pr2 O22M Pr4 89.00(9) . . ?
Pr3 O31M Pr1 105.77(10) . . ?
Pr3 O31M Pr4 110.99(11) . . ?
Pr1 O31M Pr4 102.82(11) . . ?
Pr3 O32M Pr2 88.36(10) . . ?
Pr4 O41M Pr2 104.54(12) . . ?
Pr4 O41M Pr3 110.46(11) . . ?
Pr2 O41M Pr3 103.96(10) . . ?
Pr4 O42M Pr1 89.97(10) . . ?
C11S O11S Pr1 136.0(3) . . ?
C11S O12S Pr2 136.8(3) . . ?
C21S O21S Pr2 140.1(4) . . ?
C31S O31S Pr3 137.8(3) . . ?
C31S O32S Pr4 135.2(3) . . ?
C16S N15S C14S 117.7(4) . . ?
C16S N15S Ag1 115.8(3) . . ?
C14S N15S Ag1 126.4(3) . . ?
C26S N25S C24S 120.5(7) . . ?
C26S N25S Ag2 119.4(4) . 2 ?
C24S N25S Ag2 120.0(5) . 2 ?
C36S N35S C34S 115.6(5) . . ?
C36S N35S Ag2 127.7(4) . . ?
C34S N35S Ag2 116.3(4) . . ?
O12S C11S O11S 126.6(4) . . ?
O12S C11S C12S 116.4(4) . . ?
O11S C11S C12S 117.0(4) . . ?
C13S C12S C17S 118.2(4) . . ?
C13S C12S C11S 121.2(4) . . ?
C17S C12S C11S 120.5(4) . . ?
C14S C13S C12S 118.7(4) . . ?
N15S C14S C13S 123.4(4) . . ?
N15S C16S C17S 124.0(4) . . ?
C16S C17S C12S 118.0(4) . . ?
O22S C21S O21S 125.4(6) . . ?
O22S C21S C22S 120.0(5) . . ?
O21S C21S C22S 114.3(5) . . ?
C23S C22S C27S 116.7(6) . . ?
C23S C22S C21S 121.4(5) . . ?
C27S C22S C21S 121.8(5) . . ?
C22S C23S C24S 119.2(6) . . ?
N25S C24S C23S 120.4(6) . . ?
N25S C26S C27S 123.8(6) . . ?
C26S C27S C22S 119.3(6) . . ?
O31S C31S O32S 127.2(4) . . ?
O31S C31S C32S 116.8(4) . . ?
O32S C31S C32S 116.0(4) . . ?
C37S C32S C33S 119.0(5) . . ?
C37S C32S C31S 121.6(5) . . ?
C33S C32S C31S 119.3(4) . . ?
C34S C33S C32S 117.3(5) . . ?
N35S C34S C33S 124.6(6) . . ?
N35S C36S C37S 125.7(5) . . ?
C32S C37S C36S 117.6(5) . . ?
O42S C41S O41S 130.0(7) . . ?
O42S C41S C42S 109.8(6) . . ?
O41S C41S C42S 120.2(6) . . ?
C47S C42S C43S 119.9(7) . . ?
C47S C42S C41S 119.0(6) . . ?
C43S C42S C41S 121.1(6) . . ?
C44S C43S C42S 120.8(6) . . ?
C43S C44S N45S 119.2(5) . . ?
C46S N45S C44S 120.2(6) . . ?
C46S N45S Ag1 117.3(4) . . ?
C44S N45S Ag1 118.9(4) . . ?
N45S C46S C47S 120.1(6) . . ?
C42S C47S C46S 119.6(6) . . ?
O12N N1N O11N 122.0(4) . . ?
O12N N1N O13N 120.4(4) . . ?
O11N N1N O13N 117.6(4) . . ?
O21N N2N O23N 125.2(7) . . ?
O21N N2N O22N 115.6(5) . . ?
O23N N2N O22N 119.1(5) . . ?
O31N N3N O32N 106.3(6) . . ?
O31N N3N O33N 129.8(7) . . ?
O32N N3N O33N 123.9(6) . . ?
O42N N4N O43N 123.4(14) . . ?
O42N N4N O41N 127.0(13) . . ?
O43N N4N O41N 109.4(14) . . ?
O53N N5N O51N 137.1(11) . . ?
O53N N5N O52N 109.4(11) . . ?
O51N N5N O52N 113.2(10) . . ?

loop_
_geom_bond_atom_site_label_1
_geom_bond_atom_site_label_2
_geom_bond_distance
_geom_bond_site_symmetry_2
_geom_bond_publ_flag
Pr1 O11M 2.387(3) . ?
Pr1 O31M 2.422(3) . ?
Pr1 O11S 2.441(3) . ?
Pr1 O21M 2.462(3) . ?
Pr1 O11 2.494(3) . ?
Pr1 O21 2.503(3) . ?
Pr1 O13M 2.528(3) . ?
Pr1 O12M 2.699(3) . ?
Pr1 O42M 2.744(3) . ?
Pr1 Pr3 3.8350(8) . ?
Pr1 Pr4 3.8357(15) . ?
Pr1 Pr2 3.9708(8) . ?
Pr2 O21M 2.384(3) . ?
Pr2 O21S 2.417(4) . ?
Pr2 O41M 2.436(3) . ?
Pr2 O12S 2.451(3) . ?
Pr2 O11M 2.453(3) . ?
Pr2 O51 2.472(3) . ?
Pr2 O41 2.483(3) . ?
Pr2 O22M 2.656(3) . ?
Pr2 O32M 2.957(4) . ?
Pr2 Pr4 3.8185(8) . ?
Pr2 Pr3 3.8853(7) . ?
Pr3 O31M 2.387(3) . ?
Pr3 O21M 2.430(3) . ?
Pr3 O31S 2.432(3) . ?
Pr3 O41M 2.496(3) . ?
Pr3 O81 2.496(3) . ?
Pr3 O71 2.509(4) . ?
Pr3 O33M 2.535(3) . ?
Pr3 O32M 2.606(4) . ?
Pr3 O12M 2.738(3) . ?
Pr3 Pr4 4.0153(9) . ?
Pr4 O41M 2.392(3) . ?
Pr4 O32S 2.421(3) . ?
Pr4 O11M 2.445(3) . ?
Pr4 O43M 2.476(4) . ?
Pr4 O101 2.483(3) . ?
Pr4 O31M 2.485(3) . ?
Pr4 O111 2.517(3) . ?
Pr4 O42M 2.681(3) . ?
Pr4 O22M 2.790(3) . ?
Ag1 N15S 2.158(4) . ?
Ag1 N45S 2.235(6) . ?
Ag1 O1M 2.398(5) . ?
Ag2 N35S 2.123(5) . ?
Ag2 N25S 2.181(6) 2_545 ?
Ag2 O2M 2.546(4) . ?
Ag3 O3M 2.348(4) . ?
Ag3 O141 2.501(3) . ?
Ag3 O151 2.544(4) . ?
Ag3 O4M 2.565(3) . ?
Ag3 O131 2.589(4) . ?
O11 C11 1.231(5) . ?
O12 C12 1.203(5) . ?
O21 C21 1.225(5) . ?
O22 C22 1.237(5) . ?
O31 C31 1.227(5) . ?
O32 C32 1.207(6) . ?
O41 C41 1.233(5) . ?
O42 C42 1.198(6) . ?
O51 C51 1.257(5) . ?
O52 C52 1.222(5) . ?
O61 C61 1.207(6) . ?
O62 C62 1.210(5) . ?
O71 C71 1.225(6) . ?
O72 C72 1.260(6) . ?
O81 C81 1.239(6) . ?
O82 C82 1.282(6) . ?
O91 C91 1.254(6) . ?
O92 C92 1.221(7) . ?
O101 C101 1.274(7) . ?
O102 C102 1.204(7) . ?
O111 C111 1.234(6) . ?
O112 C112 1.216(6) . ?
O121 C121 1.280(6) . ?
O122 C122 1.180(7) . ?
O131 C131 1.239(6) . ?
O132 C132 1.222(6) . ?
O141 C141 1.213(6) . ?
O142 C142 1.249(6) . ?
O151 C151 1.239(6) . ?
O152 C152 1.245(7) . ?
O161 C161 1.199(7) . ?
O162 C162 1.216(7) . ?
O171 C171 1.257(7) . ?
O172 C172 1.219(6) . ?
O181 C181 1.192(7) . ?
O182 C182 1.220(6) . ?
N11 C11 1.360(6) . ?
N11 C65 1.445(5) . ?
N11 C13 1.451(6) . ?
N12 C12 1.399(5) . ?
N12 C13 1.437(6) . ?
N12 C66 1.447(6) . ?
N13 C11 1.349(5) . ?
N13 C15 1.439(6) . ?
N13 C14 1.453(6) . ?
N14 C12 1.356(6) . ?
N14 C14 1.455(6) . ?
N14 C16 1.468(5) . ?
N21 C21 1.345(6) . ?
N21 C15 1.460(5) . ?
N21 C23 1.466(5) . ?
N22 C22 1.364(6) . ?
N22 C23 1.443(6) . ?
N22 C16 1.449(6) . ?
N23 C21 1.376(5) . ?
N23 C25 1.429(6) . ?
N23 C24 1.462(6) . ?
N24 C22 1.334(7) . ?
N24 C24 1.458(5) . ?
N24 C26 1.459(6) . ?
N31 C31 1.350(6) . ?
N31 C33 1.453(5) . ?
N31 C25 1.455(6) . ?
N32 C32 1.379(6) . ?
N32 C33 1.421(6) . ?
N32 C26 1.448(6) . ?
N33 C31 1.377(5) . ?
N33 C35 1.414(6) . ?
N33 C34 1.456(5) . ?
N34 C32 1.377(6) . ?
N34 C34 1.430(6) . ?
N34 C36 1.445(6) . ?
N41 C41 1.352(5) . ?
N41 C43 1.466(6) . ?
N41 C35 1.468(6) . ?
N42 C42 1.419(6) . ?
N42 C43 1.428(6) . ?
N42 C36 1.461(6) . ?
N43 C41 1.361(6) . ?
N43 C45 1.434(6) . ?
N43 C44 1.453(5) . ?
N44 C42 1.381(6) . ?
N44 C44 1.435(6) . ?
N44 C46 1.458(6) . ?
N51 C51 1.345(6) . ?
N51 C45 1.424(6) . ?
N51 C53 1.451(6) . ?
N52 C52 1.371(7) . ?
N52 C46 1.439(6) . ?
N52 C53 1.440(6) . ?
N53 C51 1.349(6) . ?
N53 C54 1.438(6) . ?
N53 C55 1.442(6) . ?
N54 C52 1.375(6) . ?
N54 C56 1.444(7) . ?
N54 C54 1.462(6) . ?
N61 C61 1.382(6) . ?
N61 C63 1.431(6) . ?
N61 C55 1.469(6) . ?
N62 C62 1.378(6) . ?
N62 C56 1.456(6) . ?
N62 C63 1.467(6) . ?
N63 C61 1.349(6) . ?
N63 C64 1.424(6) . ?
N63 C65 1.474(6) . ?
N64 C62 1.373(6) . ?
N64 C66 1.437(6) . ?
N64 C64 1.477(6) . ?
N71 C71 1.342(7) . ?
N71 C73 1.483(7) . ?
N71 C125 1.489(7) . ?
N72 C126 1.309(7) . ?
N72 C72 1.373(7) . ?
N72 C73 1.499(6) . ?
N73 C71 1.392(7) . ?
N73 C74 1.443(8) . ?
N73 C75 1.447(7) . ?
N74 C76 1.375(7) . ?
N74 C74 1.406(7) . ?
N74 C72 1.449(7) . ?
N81 C75 1.335(6) . ?
N81 C81 1.402(7) . ?
N81 C83 1.408(7) . ?
N82 C82 1.418(7) . ?
N82 C76 1.424(8) . ?
N82 C83 1.478(7) . ?
N83 C81 1.340(7) . ?
N83 C85 1.460(7) . ?
N83 C84 1.513(8) . ?
N84 C82 1.289(8) . ?
N84 C86 1.430(7) . ?
N84 C84 1.476(7) . ?
N91 C91 1.321(7) . ?
N91 C85 1.424(6) . ?
N91 C93 1.461(7) . ?
N92 C92 1.350(6) . ?
N92 C93 1.449(7) . ?
N92 C86 1.469(7) . ?
N93 C91 1.373(6) . ?
N93 C95 1.423(7) . ?
N93 C94 1.448(7) . ?
N94 C92 1.359(7) . ?
N94 C96 1.425(6) . ?
N94 C94 1.502(7) . ?
N101 C101 1.331(7) . ?
N101 C95 1.470(7) . ?
N101 C103 1.475(7) . ?
N102 C102 1.375(7) . ?
N102 C103 1.393(8) . ?
N102 C96 1.481(7) . ?
N103 C101 1.313(7) . ?
N103 C105 1.447(7) . ?
N103 C104 1.450(7) . ?
N104 C102 1.320(7) . ?
N104 C104 1.474(7) . ?
N104 C106 1.479(7) . ?
N111 C111 1.371(6) . ?
N111 C113 1.464(7) . ?
N111 C105 1.479(7) . ?
N112 C112 1.357(7) . ?
N112 C106 1.466(7) . ?
N112 C113 1.471(7) . ?
N113 C111 1.337(7) . ?
N113 C115 1.452(6) . ?
N113 C114 1.472(6) . ?
N114 C112 1.386(7) . ?
N114 C114 1.446(7) . ?
N114 C116 1.472(7) . ?
N121 C121 1.359(6) . ?
N121 C123 1.428(8) . ?
N121 C115 1.475(7) . ?
N122 C122 1.372(8) . ?
N122 C116 1.446(6) . ?
N122 C123 1.509(7) . ?
N123 C121 1.283(8) . ?
N123 C125 1.416(6) . ?
N123 C124 1.434(7) . ?
N124 C122 1.356(7) . ?
N124 C124 1.399(7) . ?
N124 C126 1.457(7) . ?
N131 C131 1.360(7) . ?
N131 C133 1.473(7) . ?
N131 C185 1.476(6) . ?
N132 C132 1.345(7) . ?
N132 C186 1.428(7) . ?
N132 C133 1.444(6) . ?
N133 C131 1.352(6) . ?
N133 C135 1.448(6) . ?
N133 C134 1.451(7) . ?
N134 C132 1.378(6) . ?
N134 C134 1.445(6) . ?
N134 C136 1.452(6) . ?
N141 C141 1.354(7) . ?
N141 C143 1.455(6) . ?
N141 C135 1.455(7) . ?
N142 C142 1.375(6) . ?
N142 C136 1.404(7) . ?
N142 C143 1.445(6) . ?
N143 C141 1.372(6) . ?
N143 C144 1.438(6) . ?
N143 C145 1.457(7) . ?
N144 C142 1.361(7) . ?
N144 C144 1.454(6) . ?
N144 C146 1.464(7) . ?
N151 C151 1.349(6) . ?
N151 C153 1.433(6) . ?
N151 C145 1.449(6) . ?
N152 C152 1.339(6) . ?
N152 C153 1.445(6) . ?
N152 C146 1.452(6) . ?
N153 C151 1.357(6) . ?
N153 C154 1.440(6) . ?
N153 C155 1.468(6) . ?
N154 C152 1.360(7) . ?
N154 C154 1.426(7) . ?
N154 C156 1.475(6) . ?
N161 C161 1.371(8) . ?
N161 C155 1.413(7) . ?
N161 C163 1.476(7) . ?
N162 C162 1.357(8) . ?
N162 C156 1.409(7) . ?
N162 C163 1.456(7) . ?
N163 C161 1.387(7) . ?
N163 C165 1.448(7) . ?
N163 C164 1.475(7) . ?
N164 C162 1.374(7) . ?
N164 C166 1.430(7) . ?
N164 C164 1.445(7) . ?
N171 C171 1.338(7) . ?
N171 C165 1.427(8) . ?
N171 C173 1.499(7) . ?
N172 C172 1.313(7) . ?
N172 C166 1.448(7) . ?
N172 C173 1.470(6) . ?
N173 C171 1.346(8) . ?
N173 C174 1.436(7) . ?
N173 C175 1.438(8) . ?
N174 C172 1.383(7) . ?
N174 C174 1.427(7) . ?
N174 C176 1.450(7) . ?
N181 C181 1.367(7) . ?
N181 C175 1.445(7) . ?
N181 C183 1.463(8) . ?
N182 C182 1.347(7) . ?
N182 C176 1.433(6) . ?
N182 C183 1.472(7) . ?
N183 C181 1.396(7) . ?
N183 C185 1.429(6) . ?
N183 C184 1.459(7) . ?
N184 C182 1.349(7) . ?
N184 C184 1.435(6) . ?
N184 C186 1.441(7) . ?
C13 C14 1.551(6) . ?
C23 C24 1.541(7) . ?
C33 C34 1.554(7) . ?
C43 C44 1.547(7) . ?
C53 C54 1.551(7) . ?
C63 C64 1.564(6) . ?
C73 C74 1.542(7) . ?
C83 C84 1.507(8) . ?
C93 C94 1.472(7) . ?
C103 C104 1.559(8) . ?
C113 C114 1.547(8) . ?
C123 C124 1.549(7) . ?
C133 C134 1.538(7) . ?
C143 C144 1.584(8) . ?
C153 C154 1.546(7) . ?
C163 C164 1.497(8) . ?
C173 C174 1.492(9) . ?
C183 C184 1.510(7) . ?
O11S C11S 1.254(5) . ?
O12S C11S 1.251(5) . ?
O21S C21S 1.265(6) . ?
O22S C21S 1.216(6) . ?
O31S C31S 1.230(5) . ?
O32S C31S 1.269(6) . ?
O41S C41S 1.245(7) . ?
O42S C41S 1.221(6) . ?
N15S C16S 1.317(6) . ?
N15S C14S 1.340(6) . ?
N25S C26S 1.285(7) . ?
N25S C24S 1.316(8) . ?
N25S Ag2 2.181(6) 2 ?
N35S C36S 1.307(7) . ?
N35S C34S 1.343(7) . ?
C11S C12S 1.501(6) . ?
C12S C13S 1.393(6) . ?
C12S C17S 1.399(6) . ?
C13S C14S 1.365(6) . ?
C16S C17S 1.377(6) . ?
C21S C22S 1.493(9) . ?
C22S C23S 1.385(7) . ?
C22S C27S 1.403(8) . ?
C23S C24S 1.426(10) . ?
C26S C27S 1.364(9) . ?
C31S C32S 1.508(6) . ?
C32S C37S 1.374(6) . ?
C32S C33S 1.395(8) . ?
C33S C34S 1.378(8) . ?
C36S C37S 1.378(7) . ?
C41S C42S 1.523(11) . ?
C42S C47S 1.388(8) . ?
C42S C43S 1.390(8) . ?
C43S C44S 1.382(8) . ?
C44S N45S 1.397(7) . ?
N45S C46S 1.390(8) . ?
C46S C47S 1.393(9) . ?
N1N O12N 1.232(5) . ?
N1N O11N 1.247(5) . ?
N1N O13N 1.255(5) . ?
N2N O21N 1.216(6) . ?
N2N O23N 1.244(7) . ?
N2N O22N 1.261(7) . ?
N3N O31N 1.125(7) . ?
N3N O32N 1.223(7) . ?
N3N O33N 1.241(7) . ?
N4N O42N 1.176(15) . ?
N4N O43N 1.196(14) . ?
N4N O41N 1.210(15) . ?
N5N O53N 1.161(13) . ?
N5N O51N 1.243(12) . ?
N5N O52N 1.287(12) . ?
O25W O31W 1.64(2) . ?
O35W O36W 1.371(14) . ?
